data_7703686
loop_
_publ_author_name
'Hood, Thomas M.'
'Gyton, Matthew R.'
'Chaplin, Adrian B.'

_publ_section_title
;
 Synthesis and rhodium complexes of macrocyclic PNP and PONOP pincer
 ligands.
;
_journal_issue 7
_journal_name_full 'Dalton transactions (Cambridge, England : 2003)'
_journal_page_first 2077
_journal_page_last 2086
_journal_paper_doi 10.1039/c9dt04474d
_journal_volume 49
_journal_year 2020
_chemical_formula_moiety 'C28 H49 N O3 P2 Rh, 0.5(C H2 Cl2), C32 H12 B F24'
_chemical_formula_sum 'C60.5 H62 B Cl F24 N O3 P2 Rh'
_chemical_formula_weight 1518.22
_chemical_melting_point ?
_space_group_crystal_system monoclinic
_space_group_IT_number 14
_space_group_name_Hall '-P 2yn'
_space_group_name_H-M_alt 'P 1 21/n 1'
_atom_sites_solution_hydrogens geom
_atom_sites_solution_primary dual
_atom_sites_solution_secondary difmap
_audit_creation_date 2019-10-02
_audit_creation_method
;
Olex2 1.2
(compiled 2018.05.29 svn.r3510 for OlexSys, GUI svn.r5506)
;
_audit_update_record
;
2019-11-20 deposited with the CCDC.	2019-12-11 downloaded from the CCDC.
;
_cell_angle_alpha 90
_cell_angle_beta 93.5082(6)
_cell_angle_gamma 90
_cell_formula_units_Z 8
_cell_length_a 26.48866(18)
_cell_length_b 18.27115(17)
_cell_length_c 27.8172(2)
_cell_measurement_reflns_used 57569
_cell_measurement_temperature 150(2)
_cell_measurement_theta_max 73.4510
_cell_measurement_theta_min 2.8450
_cell_volume 13437.69(18)
_computing_cell_refinement 'CrysAlisPro 1.171.40.61a (Rigaku OD, 2019)'
_computing_data_collection 'CrysAlisPro 1.171.40.61a (Rigaku OD, 2019)'
_computing_data_reduction 'CrysAlisPro 1.171.40.61a (Rigaku OD, 2019)'
_computing_molecular_graphics 'Olex2 (Dolomanov et al., 2009)'
_computing_publication_material 'Olex2 (Dolomanov et al., 2009)'
_computing_structure_refinement 'ShelXL (Sheldrick, 2015)'
_computing_structure_solution 'ShelXT (Sheldrick, 2015)'
_diffrn_ambient_environment N~2~
_diffrn_ambient_temperature 150(2)
_diffrn_detector 'CCD plate'
_diffrn_detector_area_resol_mean 5.3046
_diffrn_detector_type AtlasS2
_diffrn_measured_fraction_theta_full 0.998
_diffrn_measured_fraction_theta_max 0.998
_diffrn_measurement_details
;
List of Runs (angles in degrees, time in seconds):

  # Type    Start    End  Width  t~exp~   \w     \q     \k     \f   Frames
#--------------------------------------------------------------------------
  1  \w   -116.00 -17.00   1.00    6.00    --  -41.82 -37.00 -30.00   99
  2  \w    -92.00  -2.00   1.00    6.00    --  -41.82 125.00   0.00   90
  3  \w   -114.00 -14.00   1.00    6.00    --  -41.82 -57.00 -60.00  100
  4  \w    -33.00  66.00   1.00    6.00    --   41.82 -37.00 120.00   99
  5  \w     78.00 178.00   1.00   24.00    --  107.00  61.00 -30.00  100
  6  \w     24.00 110.00   1.00   24.00    --  107.00 -94.00-150.00   86
  7  \w     81.00 178.00   1.00   24.00    --  107.00  45.00 -60.00   97
  8  \w     34.00 118.00   1.00   24.00    --  107.00-125.00-150.00   84
  9  \w     34.00 118.00   1.00   24.00    --  107.00-125.00 -30.00   84
 10  \w     34.00 128.00   1.00   24.00    --  107.00-138.00  10.00   94
 11  \w     94.00 178.00   1.00   24.00    --  107.00 125.00-150.00   84
 12  \w     74.00 178.00   1.00   24.00    --  107.00  77.00  30.00  104
 13  \w     24.00 110.00   1.00   24.00    --  107.00 -94.00 150.00   86
 14  \w     81.00 178.00   1.00   24.00    --  107.00  45.00-120.00   97
 15  \w     35.00 136.00   1.00   24.00    --  107.00 -61.00 150.00  101
 16  \w   -114.00 -14.00   1.00    6.00    --  -41.82 -57.00-150.00  100
 17  \w    -74.00  34.00   1.00    6.00    --  -41.82  77.00 -30.00  108
 18  \w   -118.00  -9.00   1.00    6.00    --  -41.82 -77.00 150.00  109
 19  \w   -118.00  -9.00   1.00    6.00    --  -41.82 -77.00  90.00  109
 20  \w     74.00 178.00   1.00   24.00    --  107.00  77.00  60.00  104
 21  \w     74.00 178.00   1.00   24.00    --  107.00  77.00-180.00  104
 22  \w     78.00 178.00   1.00   24.00    --  107.00  61.00  90.00  100
 23  \w     74.00 178.00   1.00   24.00    --  107.00  77.00-120.00  104
 24  \w     78.00 178.00   1.00   24.00    --  107.00  61.00 150.00  100
 25  \w     78.00 178.00   1.00   24.00    --  107.00  61.00 120.00  100
 26  \w     74.00 178.00   1.00   24.00    --  107.00  77.00   0.00  104
 27  \w     24.00 110.00   1.00   24.00    --  107.00 -94.00   0.00   86
;
_diffrn_measurement_device 'four-circle diffractometer'
_diffrn_measurement_device_type 'Rigaku Oxford Diffraction: SuperNova, Dual, Cu at zero, AtlasS2'
_diffrn_measurement_method '\w scans'
_diffrn_orient_matrix_type 'CrysAlisPro convention (1999,Acta A55,543-557)'
_diffrn_orient_matrix_UB_11 0.0264232000
_diffrn_orient_matrix_UB_12 0.0632406000
_diffrn_orient_matrix_UB_13 -0.0251452000
_diffrn_orient_matrix_UB_21 -0.0315866000
_diffrn_orient_matrix_UB_22 0.0557267000
_diffrn_orient_matrix_UB_23 0.0268792000
_diffrn_orient_matrix_UB_31 0.0412284000
_diffrn_orient_matrix_UB_32 0.0021199000
_diffrn_orient_matrix_UB_33 0.0415148000
_diffrn_radiation_monochromator mirror
_diffrn_radiation_probe x-ray
_diffrn_radiation_type CuK\a
_diffrn_radiation_wavelength 1.54184
_diffrn_reflns_av_R_equivalents 0.0760
_diffrn_reflns_av_unetI/netI 0.0353
_diffrn_reflns_Laue_measured_fraction_full 0.998
_diffrn_reflns_Laue_measured_fraction_max 0.998
_diffrn_reflns_limit_h_max 32
_diffrn_reflns_limit_h_min -32
_diffrn_reflns_limit_k_max 22
_diffrn_reflns_limit_k_min -22
_diffrn_reflns_limit_l_max 33
_diffrn_reflns_limit_l_min -33
_diffrn_reflns_number 212821
_diffrn_reflns_point_group_measured_fraction_full 0.998
_diffrn_reflns_point_group_measured_fraction_max 0.998
_diffrn_reflns_theta_full 70.076
_diffrn_reflns_theta_max 70.076
_diffrn_reflns_theta_min 6.377
_diffrn_source 'micro-focus sealed X-ray tube'
_diffrn_source_type 'SuperNova (Cu) X-ray Source'
_exptl_absorpt_coefficient_mu 3.861
_exptl_absorpt_correction_T_max 1.00000
_exptl_absorpt_correction_T_min 0.19843
_exptl_absorpt_correction_type multi-scan
_exptl_absorpt_process_details
;
CrysAlisPro 1.171.40.61a (Rigaku Oxford Diffraction, 2019)
Empirical absorption correction using spherical harmonics,
 implemented in SCALE3 ABSPACK scaling algorithm.
;
_exptl_crystal_colour colourless
_exptl_crystal_colour_primary colourless
_exptl_crystal_density_diffrn 1.501
_exptl_crystal_density_meas ?
_exptl_crystal_description block
_exptl_crystal_F_000 6152
_exptl_crystal_recrystallization_method 'Crystals grown from CH2Cl2/HMDSO at 243 K'
_exptl_crystal_size_max 0.348
_exptl_crystal_size_mid 0.181
_exptl_crystal_size_min 0.096
_refine_diff_density_max 1.888
_refine_diff_density_min -1.110
_refine_diff_density_rms 0.097
_refine_ls_extinction_method none
_refine_ls_goodness_of_fit_ref 1.028
_refine_ls_hydrogen_treatment constr
_refine_ls_matrix_type full
_refine_ls_number_parameters 1953
_refine_ls_number_reflns 25488
_refine_ls_number_restraints 2627
_refine_ls_restrained_S_all 1.097
_refine_ls_R_factor_all 0.0862
_refine_ls_R_factor_gt 0.0719
_refine_ls_shift/su_max 0.001
_refine_ls_shift/su_mean 0.000
_refine_ls_structure_factor_coef Fsqd
_refine_ls_weighting_details 'w=1/[\s^2^(Fo^2^)+(0.1093P)^2^+32.9513P] where P=(Fo^2^+2Fc^2^)/3'
_refine_ls_weighting_scheme calc
_refine_ls_wR_factor_gt 0.1919
_refine_ls_wR_factor_ref 0.2087
_reflns_Friedel_coverage 0.000
_reflns_number_gt 20825
_reflns_number_total 25488
_reflns_threshold_expression 'I > 2\s(I)'
_cod_data_source_file c9dt04474d3.cif
_cod_data_source_block 0526abc19s
_cod_depositor_comments
;
The following automatic conversions were performed:

data item '_chemical_melting_point' value 'not measured' was changed
to '?' -- the value is undefined or not given.

data item '_exptl_crystal_density_meas' value 'not measured' was
changed to '?' -- the value is perceived as not measured.

Automatic conversion script
Id: cif_fix_values 7556 2019-12-06 15:28:31Z antanas 
;
_cod_original_cell_volume 13437.70(18)
_cod_original_formula_sum 'C60.50 H62 B Cl F24 N O3 P2 Rh'
_cod_database_code 7703686
_shelx_shelxl_version_number 2014/7
_shelx_space_group_comment
;
The symmetry employed for this shelxl refinement is uniquely defined
by the following loop, which should always be used as a source of
symmetry information in preference to the above space-group names.
They are only intended as comments.
;
_olex2_refinement_description
;
1. Fixed Uiso
 At 1.2 times of:
  All C(H) groups, All C(H,H) groups, All C(H,H,H,H) groups
 At 1.5 times of:
  All C(H,H,H) groups
2. Restrained distances
 C408-F4 \\sim C408-F5 \\sim C408-F6 \\sim C408-F4A \\sim C408-F5A \\sim
C408-F6A
 with sigma of 0.01
 F4-F5 \\sim F5-F6 \\sim F6-F4 \\sim F4A-F5A \\sim F5A-F6A \\sim F6A-F4A
 with sigma of 0.01
 C405-F4 \\sim C405-F5 \\sim C405-F6 \\sim C405-F4A \\sim C405-F5A \\sim
C405-F6A
 with sigma of 0.01
 C416-F10 \\sim C416-F11 \\sim C416-F12 \\sim C416-F10A \\sim C416-F11A \\sim
C416-F12A
 with sigma of 0.01
 F10-F11 \\sim F11-F12 \\sim F12-F10 \\sim F10A-F11A \\sim F11A-F12A \\sim
F12A-F10A
 with sigma of 0.01
 C413-F10 \\sim C413-F11 \\sim C413-F12 \\sim C413-F10A \\sim C413-F11A \\sim
C413-F12A
 with sigma of 0.01
 C423-F13 \\sim C423-F14 \\sim C423-F15 \\sim C423-F13A \\sim C423-F14A \\sim
C423-F15A
 with sigma of 0.01
 F13-F14 \\sim F14-F15 \\sim F15-F13 \\sim F13A-F14A \\sim F14A-F15A \\sim
F15A-F13A
 with sigma of 0.01
 C419-F13 \\sim C419-F14 \\sim C419-F15 \\sim C419-F13A \\sim C419-F14A \\sim
C419-F15A
 with sigma of 0.01
 C507-F25 \\sim C507-F26 \\sim C507-F27 \\sim C507-F25A \\sim C507-F26A \\sim
C507-F27A
 with sigma of 0.01
 F25-F26 \\sim F26-F27 \\sim F27-F25 \\sim F25A-F26A \\sim F26A-F27A \\sim
F27A-F25A
 with sigma of 0.01
 C503-F25 \\sim C503-F26 \\sim C503-F27 \\sim C503-F25A \\sim C503-F26A \\sim
C503-F27A
 with sigma of 0.01
 C516-F34 \\sim C516-F35 \\sim C516-F36 \\sim C516-F34A \\sim C516-F35A \\sim
C516-F36A
 with sigma of 0.01
 F34-F35 \\sim F35-F36 \\sim F36-F34 \\sim F34A-F35A \\sim F35A-F36A \\sim
F36A-F34A
 with sigma of 0.01
 C513-F34 \\sim C513-F35 \\sim C513-F36 \\sim C513-F34A \\sim C513-F35A \\sim
C513-F36A
 with sigma of 0.01
 C523-F37 \\sim C523-F38 \\sim C523-F39 \\sim C523-F37A \\sim C523-F38A \\sim
C523-F39A
 with sigma of 0.01
 F37-F38 \\sim F38-F39 \\sim F39-F37 \\sim F37A-F38A \\sim F38A-F39A \\sim
F39A-F37A
 with sigma of 0.01
 C519-F37 \\sim C519-F38 \\sim C519-F39 \\sim C519-F37A \\sim C519-F38A \\sim
C519-F39A
 with sigma of 0.01
 C531-F43 \\sim C531-F44 \\sim C531-F45 \\sim C531-F43A \\sim C531-F44A \\sim
C531-F45A
 with sigma of 0.01
 F43-F44 \\sim F44-F45 \\sim F45-F43 \\sim F43A-F44A \\sim F44A-F45A \\sim
F45A-F43A
 with sigma of 0.01
 C527-F43 \\sim C527-F44 \\sim C527-F45 \\sim C527-F43A \\sim C527-F44A \\sim
C527-F45A
 with sigma of 0.01
 Cl91-C90 \\sim Cl92-C90
 with sigma of 0.01
 C230-C229 \\sim C229-C228 \\sim C228-C227 \\sim C227-C226 \\sim C226-C225
\\sim C225-C224 \\sim C224-
 C223 \\sim C223-C222 \\sim C222-C221 \\sim C221-C220 \\sim C220-C219 \\sim
C219-C218 \\sim C218-C217 ~
 C130-C129 \\sim C129-C328 \\sim C128-C129 \\sim C328-C327 \\sim C128-C127
\\sim C127-C126 \\sim C327-
 C326 \\sim C126-C125 \\sim C326-C325 \\sim C325-C324 \\sim C125-C124 \\sim
C324-C323 \\sim C124-C123 ~
 C123-C122 \\sim C323-C322 \\sim C322-C321 \\sim C122-C121 \\sim C121-C120
\\sim C321-C320 \\sim C320-
 C319 \\sim C120-C119 \\sim C319-C318 \\sim C119-C118 \\sim C318-C117 \\sim
C118-C117
 with sigma of 0.01
3. Uiso/Uaniso restraints and constraints
C230 \\sim C229 \\sim C228 \\sim C227 \\sim C226 \\sim C225 \\sim C224 \\sim
C223 \\sim C222 \\sim C221 \\sim C220 \\sim C219 \\sim C218 \\sim C217 \\sim
C130 \\sim C129 \\sim C328 \\sim C327 \\sim C128 \\sim C127 \\sim C126 \\sim
C326 \\sim C325 \\sim C125 \\sim C124 \\sim C324 \\sim C123 \\sim C323 \\sim
C122 \\sim C322 \\sim C121 \\sim C321 \\sim C120 \\sim C320 \\sim C119 \\sim
C319 \\sim C318 \\sim C118 \\sim C117 \\sim F1 \\sim F2 \\sim F3 \\sim F4 \\sim
F4A \\sim F5 \\sim F5A \\sim F6 \\sim F6A \\sim F7 \\sim F8 \\sim F9 \\sim F10
\\sim F10A \\sim F11 \\sim F11A \\sim F12 \\sim F12A \\sim F13 \\sim F13A \\sim
F14 \\sim F14A \\sim F15 \\sim F15A \\sim F16 \\sim F17 \\sim F18 \\sim F19
\\sim F20 \\sim F21 \\sim F22 \\sim F22A \\sim F23 \\sim F23A \\sim F24 \\sim
F24A \\sim F25 \\sim F25A \\sim F26 \\sim F26A \\sim F27 \\sim F27A \\sim F28
\\sim F29 \\sim F30 \\sim F31 \\sim F32 \\sim F33 \\sim F34 \\sim F34A \\sim
F35 \\sim F35A \\sim F36 \\sim F36A \\sim F37 \\sim F37A \\sim F38 \\sim F38A
\\sim F39 \\sim F39A \\sim F40 \\sim F41 \\sim F42 \\sim F43 \\sim F43A \\sim
F44 \\sim F44A \\sim F45 \\sim F45A \\sim F46 \\sim F47 \\sim F48 \\sim C423
\\sim C531 \\sim C516 \\sim C507 \\sim C523 \\sim C90 \\sim Cl92 \\sim Cl91:
within 2A with sigma of 0.01 and sigma for terminal atoms of 0.02
Uanis(C230) \\sim Ueq, Uanis(C229) \\sim Ueq, Uanis(C228) \\sim Ueq,
Uanis(C227) \\sim Ueq, Uanis(C226) \\sim Ueq, Uanis(C225) \\sim Ueq,
Uanis(C224) \\sim Ueq, Uanis(C223) \\sim Ueq, Uanis(C222) \\sim Ueq,
Uanis(C221) \\sim Ueq, Uanis(C220) \\sim Ueq, Uanis(C219) \\sim Ueq,
Uanis(C218) \\sim Ueq, Uanis(C217) \\sim Ueq, Uanis(C130) \\sim Ueq,
Uanis(C129) \\sim Ueq, Uanis(C328) \\sim Ueq, Uanis(C327) \\sim Ueq,
Uanis(C128) \\sim Ueq, Uanis(C127) \\sim Ueq, Uanis(C126) \\sim Ueq,
Uanis(C326) \\sim Ueq, Uanis(C325) \\sim Ueq, Uanis(C125) \\sim Ueq,
Uanis(C124) \\sim Ueq, Uanis(C324) \\sim Ueq, Uanis(C123) \\sim Ueq,
Uanis(C323) \\sim Ueq, Uanis(C122) \\sim Ueq, Uanis(C322) \\sim Ueq,
Uanis(C121) \\sim Ueq, Uanis(C321) \\sim Ueq, Uanis(C120) \\sim Ueq,
Uanis(C320) \\sim Ueq, Uanis(C119) \\sim Ueq, Uanis(C319) \\sim Ueq,
Uanis(C318) \\sim Ueq, Uanis(C118) \\sim Ueq, Uanis(C117) \\sim Ueq, Uanis(F1)
\\sim Ueq, Uanis(F2) \\sim Ueq, Uanis(F3) \\sim Ueq, Uanis(F4) \\sim Ueq,
Uanis(F4A) \\sim Ueq, Uanis(F5) \\sim Ueq, Uanis(F5A) \\sim Ueq, Uanis(F6)
\\sim Ueq, Uanis(F6A) \\sim Ueq, Uanis(F7) \\sim Ueq, Uanis(F8) \\sim Ueq,
Uanis(F9) \\sim Ueq, Uanis(F10) \\sim Ueq, Uanis(F10A) \\sim Ueq, Uanis(F11)
\\sim Ueq, Uanis(F11A) \\sim Ueq, Uanis(F12) \\sim Ueq, Uanis(F12A) \\sim Ueq,
Uanis(F13) \\sim Ueq, Uanis(F13A) \\sim Ueq, Uanis(F14) \\sim Ueq, Uanis(F14A)
\\sim Ueq, Uanis(F15) \\sim Ueq, Uanis(F15A) \\sim Ueq, Uanis(F16) \\sim Ueq,
Uanis(F17) \\sim Ueq, Uanis(F18) \\sim Ueq, Uanis(F19) \\sim Ueq, Uanis(F20)
\\sim Ueq, Uanis(F21) \\sim Ueq, Uanis(F22) \\sim Ueq, Uanis(F22A) \\sim Ueq,
Uanis(F23) \\sim Ueq, Uanis(F23A) \\sim Ueq, Uanis(F24) \\sim Ueq, Uanis(F24A)
\\sim Ueq, Uanis(F25) \\sim Ueq, Uanis(F25A) \\sim Ueq, Uanis(F26) \\sim Ueq,
Uanis(F26A) \\sim Ueq, Uanis(F27) \\sim Ueq, Uanis(F27A) \\sim Ueq, Uanis(F28)
\\sim Ueq, Uanis(F29) \\sim Ueq, Uanis(F30) \\sim Ueq, Uanis(F31) \\sim Ueq,
Uanis(F32) \\sim Ueq, Uanis(F33) \\sim Ueq, Uanis(F34) \\sim Ueq, Uanis(F34A)
\\sim Ueq, Uanis(F35) \\sim Ueq, Uanis(F35A) \\sim Ueq, Uanis(F36) \\sim Ueq,
Uanis(F36A) \\sim Ueq, Uanis(F37) \\sim Ueq, Uanis(F37A) \\sim Ueq, Uanis(F38)
\\sim Ueq, Uanis(F38A) \\sim Ueq, Uanis(F39) \\sim Ueq, Uanis(F39A) \\sim Ueq,
Uanis(F40) \\sim Ueq, Uanis(F41) \\sim Ueq, Uanis(F42) \\sim Ueq, Uanis(F43)
\\sim Ueq, Uanis(F43A) \\sim Ueq, Uanis(F44) \\sim Ueq, Uanis(F44A) \\sim Ueq,
Uanis(F45) \\sim Ueq, Uanis(F45A) \\sim Ueq, Uanis(F46) \\sim Ueq, Uanis(F47)
\\sim Ueq, Uanis(F48) \\sim Ueq, Uanis(C423) \\sim Ueq, Uanis(C531) \\sim Ueq,
Uanis(C516) \\sim Ueq, Uanis(C507) \\sim Ueq, Uanis(C523) \\sim Ueq, Uanis(C90)
\\sim Ueq, Uanis(Cl92) \\sim Ueq, Uanis(Cl91) \\sim Ueq: with sigma of 0.007
and sigma for terminal atoms of 0.014
Uanis(C328) = Uanis(C128)
Uanis(C127) = Uanis(C327)
Uanis(C126) = Uanis(C326)
Uanis(C325) = Uanis(C125)
Uanis(C324) = Uanis(C124)
Uanis(C123) = Uanis(C323)
Uanis(C322) = Uanis(C122)
Uanis(C321) = Uanis(C121)
Uanis(C120) = Uanis(C320)
Uanis(C119) = Uanis(C319)
Uanis(C318) = Uanis(C118)
4. Others
 Sof(F10A)=Sof(F11A)=Sof(F12A)=1-FVAR(1)
 Sof(F10)=Sof(F11)=Sof(F12)=FVAR(1)
 Sof(F13A)=Sof(F14A)=Sof(F15A)=1-FVAR(2)
 Sof(F13)=Sof(F14)=Sof(F15)=FVAR(2)
 Sof(F4A)=Sof(F5A)=Sof(F6A)=1-FVAR(3)
 Sof(F4)=Sof(F5)=Sof(F6)=FVAR(3)
 Sof(F22A)=Sof(F23A)=Sof(F24A)=1-FVAR(4)
 Sof(F22)=Sof(F23)=Sof(F24)=FVAR(4)
 Sof(F25A)=Sof(F26A)=Sof(F27A)=1-FVAR(5)
 Sof(F25)=Sof(F26)=Sof(F27)=FVAR(5)
 Sof(F37A)=Sof(F38A)=Sof(F39A)=1-FVAR(6)
 Sof(F37)=Sof(F38)=Sof(F39)=FVAR(6)
 Sof(F43A)=Sof(F44A)=Sof(F45A)=1-FVAR(7)
 Sof(F43)=Sof(F44)=Sof(F45)=FVAR(7)
 Sof(H11U)=Sof(H11V)=Sof(C318)=Sof(H31A)=Sof(H31B)=Sof(C320)=Sof(H32A)=
 Sof(H32B)=Sof(C321)=Sof(H32C)=Sof(H32D)=Sof(C322)=Sof(H32E)=Sof(H32F)=
 Sof(C323)=Sof(H32G)=Sof(H32H)=Sof(C324)=Sof(H32I)=Sof(H32J)=Sof(C325)=
 Sof(H32K)=Sof(H32L)=Sof(C326)=Sof(H32M)=Sof(H32N)=Sof(C327)=Sof(H32O)=
 Sof(H32P)=Sof(C328)=Sof(H32Q)=Sof(H32R)=Sof(H12C)=Sof(H12D)=Sof(C319)=
 Sof(H31C)=Sof(H31D)=1-FVAR(8)
 Sof(H11S)=Sof(H11T)=Sof(C119)=Sof(H11W)=Sof(H11X)=Sof(H12A)=Sof(H12B)=
 Sof(C123)=Sof(H12E)=Sof(H12F)=Sof(C121)=Sof(H12G)=Sof(H12H)=Sof(C128)=
 Sof(H12I)=Sof(H12J)=Sof(C124)=Sof(H12K)=Sof(H12L)=Sof(C118)=Sof(H11Y)=Sof(H)=
 Sof(C120)=Sof(H12M)=Sof(H12N)=Sof(C122)=Sof(H12O)=Sof(H12P)=Sof(C127)=
 Sof(H12Q)=Sof(H12R)=Sof(C126)=Sof(H12S)=Sof(H12T)=Sof(C125)=Sof(H12U)=
 Sof(H12V)=FVAR(8)
 Fixed Sof: F34(0.5) F34A(0.5) F35(0.5) F35A(0.5) F36(0.5) F36A(0.5)
5.a Secondary CH2 refined with riding coordinates:
 C117(H11U,H11V), C117(H11S,H11T), C318(H31A,H31B), C119(H11W,H11X), C320(H32A,
 H32B), C321(H32C,H32D), C322(H32E,H32F), C323(H32G,H32H), C324(H32I,H32J),
 C325(H32K,H32L), C326(H32M,H32N), C327(H32O,H32P), C328(H32Q,H32R), C129(H12C,
 H12D), C129(H12A,H12B), C130(H13A,H13B), C217(H21S,H21T), C218(H21U,H21V),
 C219(H21W,H21X), C220(H22A,H22B), C221(H22C,H22D), C222(H22E,H22F), C223(H22G,
 H22H), C224(H22I,H22J), C225(H22K,H22L), C226(H22M,H22N), C227(H22O,H22P),
 C228(H22Q,H22R), C229(H22S,H22T), C230(H23A,H23B), C90(H90A,H90B), C123(H12E,
 H12F), C121(H12G,H12H), C128(H12I,H12J), C124(H12K,H12L), C118(H11Y,H),
 C120(H12M,H12N), C319(H31C,H31D), C122(H12O,H12P), C127(H12Q,H12R), C126(H12S,
 H12T), C125(H12U,H12V)
5.b Aromatic/amide H refined with riding coordinates:
 C103(H103), C104(H104), C105(H105), C203(H203), C204(H204), C205(H205),
 C402(H402), C404(H404), C406(H406), C410(H410), C412(H412), C414(H414),
 C418(H418), C420(H420), C422(H422), C426(H426), C428(H428), C430(H430),
 C502(H502), C504(H504), C506(H506), C510(H510), C512(H512), C514(H514),
 C518(H518), C520(H520), C522(H522), C526(H526), C528(H528), C530(H530)
5.c Idealised Me refined as rotating group:
 C110(H11A,H11B,H11C), C111(H11D,H11E,H11F), C112(H11G,H11H,H11I), C114(H11J,
 H11K,H11L), C115(H11M,H11N,H11O), C116(H11P,H11Q,H11R), C210(H21A,H21B,H21C),
 C211(H21D,H21E,H21F), C212(H21G,H21H,H21I), C214(H21J,H21K,H21L), C215(H21M,
 H21N,H21O), C216(H21P,H21Q,H21R)
;
_olex2_submission_special_instructions 'No special instructions were received'
_oxdiff_exptl_absorpt_empirical_details
;
Empirical correction (ABSPACK) includes:
- Absorption correction using spherical harmonics
- Frame scaling
;
_oxdiff_exptl_absorpt_empirical_full_max 3.880
_oxdiff_exptl_absorpt_empirical_full_min 0.495

loop_
_space_group_symop_operation_xyz
'x, y, z'
'-x+1/2, y+1/2, -z+1/2'
'-x, -y, -z'
'x-1/2, -y-1/2, z-1/2'

loop_
_atom_site_label
_atom_site_type_symbol
_atom_site_fract_x
_atom_site_fract_y
_atom_site_fract_z
_atom_site_U_iso_or_equiv
_atom_site_adp_type
_atom_site_occupancy
_atom_site_site_symmetry_order
_atom_site_calc_flag
_atom_site_refinement_flags_posn
_atom_site_refinement_flags_adp
_atom_site_refinement_flags_occupancy
_atom_site_disorder_assembly
_atom_site_disorder_group
Rh1 Rh 0.38801(2) 0.78702(2) 0.59492(2) 0.03681(10) Uani 1 1 d . . . . .
P2 P 0.36373(4) 0.66667(6) 0.59509(4) 0.0389(2) Uani 1 1 d . . . . .
P3 P 0.43203(4) 0.88928(6) 0.57972(4) 0.0426(3) Uani 1 1 d . . . . .
O5 O 0.3183(2) 0.8590(3) 0.6606(2) 0.0895(17) Uani 1 1 d . . . . .
O107 O 0.38768(13) 0.63820(18) 0.54389(12) 0.0466(7) Uani 1 1 d . . . . .
O108 O 0.47318(12) 0.85750(17) 0.54142(13) 0.0466(8) Uani 1 1 d . . . . .
N101 N 0.43143(13) 0.7469(2) 0.54235(13) 0.0373(7) Uani 1 1 d . . . . .
C4 C 0.3457(2) 0.8292(3) 0.6372(2) 0.0557(13) Uani 1 1 d . . . . .
C102 C 0.42449(17) 0.6786(3) 0.52511(17) 0.0413(9) Uani 1 1 d . . . . .
C103 C 0.4532(2) 0.6495(3) 0.48999(19) 0.0527(12) Uani 1 1 d . . . . .
H103 H 0.4477 0.6013 0.4781 0.063 Uiso 1 1 calc R . . . .
C104 C 0.4904(2) 0.6942(3) 0.47280(19) 0.0527(12) Uani 1 1 d . . . . .
H104 H 0.5113 0.6756 0.4491 0.063 Uiso 1 1 calc R . . . .
C105 C 0.49783(18) 0.7642(3) 0.48912(18) 0.0485(11) Uani 1 1 d . . . . .
H105 H 0.5230 0.7947 0.4768 0.058 Uiso 1 1 calc R . . . .
C106 C 0.46742(17) 0.7889(2) 0.52406(17) 0.0394(9) Uani 1 1 d . . . . .
C109 C 0.39925(19) 0.6064(3) 0.63819(19) 0.0474(11) Uani 1 1 d . . . . .
C110 C 0.4552(2) 0.6222(3) 0.6338(3) 0.0663(16) Uani 1 1 d . . . . .
H11A H 0.4647 0.6091 0.6014 0.099 Uiso 1 1 calc GR . . . .
H11B H 0.4753 0.5932 0.6577 0.099 Uiso 1 1 calc GR . . . .
H11C H 0.4617 0.6744 0.6395 0.099 Uiso 1 1 calc GR . . . .
C111 C 0.3859(3) 0.6228(4) 0.6896(2) 0.0690(16) Uani 1 1 d . . . . .
H11D H 0.3910 0.6750 0.6963 0.104 Uiso 1 1 calc GR . . . .
H11E H 0.4076 0.5939 0.7121 0.104 Uiso 1 1 calc GR . . . .
H11F H 0.3504 0.6102 0.6933 0.104 Uiso 1 1 calc GR . . . .
C112 C 0.3886(2) 0.5254(3) 0.6267(2) 0.0608(14) Uani 1 1 d . . . . .
H11G H 0.3528 0.5148 0.6304 0.091 Uiso 1 1 calc GR . . . .
H11H H 0.4095 0.4946 0.6489 0.091 Uiso 1 1 calc GR . . . .
H11I H 0.3969 0.5150 0.5935 0.091 Uiso 1 1 calc GR . . . .
C113 C 0.4010(2) 0.9637(3) 0.5445(2) 0.0545(12) Uani 1 1 d . . . . .
C114 C 0.3764(3) 0.9279(5) 0.4987(3) 0.087(2) Uani 1 1 d . . . . .
H11J H 0.4028 0.9089 0.4790 0.131 Uiso 1 1 calc GR . . . .
H11K H 0.3562 0.9644 0.4803 0.131 Uiso 1 1 calc GR . . . .
H11L H 0.3545 0.8876 0.5078 0.131 Uiso 1 1 calc GR . . . .
C115 C 0.3603(3) 0.9967(3) 0.5738(3) 0.0721(18) Uani 1 1 d . . . . .
H11M H 0.3348 0.9594 0.5796 0.108 Uiso 1 1 calc GR . . . .
H11N H 0.3443 1.0378 0.5561 0.108 Uiso 1 1 calc GR . . . .
H11O H 0.3756 1.0141 0.6047 0.108 Uiso 1 1 calc GR . . . .
C116 C 0.4391(3) 1.0221(4) 0.5320(4) 0.097(3) Uani 1 1 d . . . . .
H11P H 0.4578 1.0386 0.5615 0.145 Uiso 1 1 calc GR . . . .
H11Q H 0.4212 1.0637 0.5166 0.145 Uiso 1 1 calc GR . . . .
H11R H 0.4628 1.0015 0.5099 0.145 Uiso 1 1 calc GR . . . .
C117 C 0.29952(18) 0.6332(3) 0.58403(19) 0.0535(11) Uani 1 1 d D U . . .
H11U H 0.2902 0.6371 0.5491 0.064 Uiso 0.412(6) 1 calc R . P A 2
H11V H 0.2988 0.5807 0.5927 0.064 Uiso 0.412(6) 1 calc R . P A 2
H11S H 0.2818 0.6666 0.5606 0.064 Uiso 0.588(6) 1 calc R . P A 1
H11T H 0.3014 0.5848 0.5683 0.064 Uiso 0.588(6) 1 calc R . P A 1
C318 C 0.2602(4) 0.6725(8) 0.6110(4) 0.0623(16) Uani 0.412(6) 1 d D U P A 2
H31A H 0.2278 0.6457 0.6056 0.075 Uiso 0.412(6) 1 calc R . P A 2
H31B H 0.2553 0.7217 0.5966 0.075 Uiso 0.412(6) 1 calc R . P A 2
C119 C 0.2581(5) 0.6961(6) 0.6514(4) 0.0740(17) Uani 0.588(6) 1 d D U P A 1
H11W H 0.2912 0.7100 0.6671 0.089 Uiso 0.588(6) 1 calc R . P A 1
H11X H 0.2510 0.7321 0.6253 0.089 Uiso 0.588(6) 1 calc R . P A 1
C320 C 0.2386(7) 0.6709(10) 0.7064(6) 0.0814(18) Uani 0.412(6) 1 d D U P A 2
H32A H 0.2498 0.6252 0.7229 0.098 Uiso 0.412(6) 1 calc R . P A 2
H32B H 0.2033 0.6633 0.6937 0.098 Uiso 0.412(6) 1 calc R . P A 2
C321 C 0.2387(7) 0.7305(11) 0.7433(7) 0.0877(19) Uani 0.412(6) 1 d D U P A 2
H32C H 0.2119 0.7660 0.7330 0.105 Uiso 0.412(6) 1 calc R . P A 2
H32D H 0.2291 0.7087 0.7740 0.105 Uiso 0.412(6) 1 calc R . P A 2
C322 C 0.2863(6) 0.7717(12) 0.7531(6) 0.0903(19) Uani 0.412(6) 1 d D U P A 2
H32E H 0.2790 0.8232 0.7613 0.108 Uiso 0.412(6) 1 calc R . P A 2
H32F H 0.3069 0.7711 0.7246 0.108 Uiso 0.412(6) 1 calc R . P A 2
C323 C 0.3136(7) 0.7338(11) 0.7947(7) 0.0885(19) Uani 0.412(6) 1 d D U P A 2
H32G H 0.3294 0.6876 0.7847 0.106 Uiso 0.412(6) 1 calc R . P A 2
H32H H 0.2909 0.7238 0.8210 0.106 Uiso 0.412(6) 1 calc R . P A 2
C324 C 0.3526(7) 0.7906(14) 0.8092(8) 0.0863(19) Uani 0.412(6) 1 d D U P A 2
H32I H 0.3690 0.7750 0.8404 0.104 Uiso 0.412(6) 1 calc R . P A 2
H32J H 0.3342 0.8365 0.8153 0.104 Uiso 0.412(6) 1 calc R . P A 2
C325 C 0.3945(6) 0.8099(13) 0.7768(8) 0.087(2) Uani 0.412(6) 1 d D U P A 2
H32K H 0.3897 0.7759 0.7492 0.104 Uiso 0.412(6) 1 calc R . P A 2
H32L H 0.3852 0.8590 0.7639 0.104 Uiso 0.412(6) 1 calc R . P A 2
C326 C 0.4507(6) 0.8133(13) 0.7873(8) 0.087(2) Uani 0.412(6) 1 d D U P A 2
H32M H 0.4608 0.7702 0.8072 0.105 Uiso 0.412(6) 1 calc R . P A 2
H32N H 0.4583 0.8574 0.8071 0.105 Uiso 0.412(6) 1 calc R . P A 2
C327 C 0.4837(9) 0.8153(12) 0.7452(7) 0.0828(19) Uani 0.412(6) 1 d D U P A 2
H32O H 0.5174 0.8339 0.7569 0.099 Uiso 0.412(6) 1 calc R . P A 2
H32P H 0.4884 0.7644 0.7342 0.099 Uiso 0.412(6) 1 calc R . P A 2
C328 C 0.4659(7) 0.8601(11) 0.7024(6) 0.083(2) Uani 0.412(6) 1 d D U P A 2
H32Q H 0.4540 0.9072 0.7151 0.099 Uiso 0.412(6) 1 calc R . P A 2
H32R H 0.4357 0.8349 0.6877 0.099 Uiso 0.412(6) 1 calc R . P A 2
C129 C 0.4990(3) 0.8786(4) 0.6618(2) 0.0800(17) Uani 1 1 d D U . . .
H12C H 0.5306 0.9008 0.6757 0.096 Uiso 0.412(6) 1 calc R . P A 2
H12D H 0.5082 0.8324 0.6459 0.096 Uiso 0.412(6) 1 calc R . P A 2
H12A H 0.5344 0.8923 0.6709 0.096 Uiso 0.588(6) 1 calc R . P A 1
H12B H 0.4983 0.8274 0.6500 0.096 Uiso 0.588(6) 1 calc R . P A 1
C130 C 0.4764(2) 0.9295(3) 0.6239(2) 0.0682(15) Uani 1 1 d D U . . .
H13A H 0.5043 0.9516 0.6067 0.082 Uiso 1 1 calc R . . . .
H13B H 0.4590 0.9696 0.6402 0.082 Uiso 1 1 calc R . . . .
Rh11 Rh 0.91615(2) 0.70627(3) 0.62001(2) 0.05139(12) Uani 1 1 d . . . . .
P12 P 0.85430(6) 0.66559(11) 0.56546(6) 0.0698(4) Uani 1 1 d . . . . .
P13 P 0.98446(6) 0.76593(11) 0.65209(6) 0.0681(4) Uani 1 1 d . . . . .
O15 O 0.88344(19) 0.6491(4) 0.71390(18) 0.104(2) Uani 1 1 d . . . . .
O207 O 0.88530(18) 0.6710(4) 0.51449(16) 0.0892(16) Uani 1 1 d . . . . .
O208 O 1.01202(18) 0.7931(3) 0.60299(19) 0.0845(14) Uani 1 1 d . . . . .
N201 N 0.94825(18) 0.7325(3) 0.55770(16) 0.0621(12) Uani 1 1 d . . . . .
C14 C 0.8940(2) 0.6727(5) 0.6777(2) 0.0734(19) Uani 1 1 d . . . . .
C202 C 0.9285(3) 0.7109(5) 0.5144(2) 0.076(2) Uani 1 1 d . . . . .
C203 C 0.9505(3) 0.7263(6) 0.4723(2) 0.097(3) Uani 1 1 d . . . . .
H203 H 0.9356 0.7107 0.4421 0.117 Uiso 1 1 calc R . . . .
C204 C 0.9950(3) 0.7651(6) 0.4754(3) 0.100(3) Uani 1 1 d . . . . .
H204 H 1.0113 0.7756 0.4467 0.120 Uiso 1 1 calc R . . . .
C205 C 1.0168(3) 0.7893(5) 0.5188(3) 0.086(2) Uani 1 1 d . . . . .
H205 H 1.0472 0.8170 0.5203 0.103 Uiso 1 1 calc R . . . .
C206 C 0.9931(2) 0.7717(4) 0.5597(2) 0.0709(17) Uani 1 1 d . . . . .
C209 C 0.8025(3) 0.7307(5) 0.5513(2) 0.085(2) Uani 1 1 d . . . . .
C210 C 0.8272(3) 0.8049(5) 0.5420(3) 0.096(3) Uani 1 1 d . . . . .
H21A H 0.8490 0.8189 0.5703 0.144 Uiso 1 1 calc GR . . . .
H21B H 0.8009 0.8420 0.5360 0.144 Uiso 1 1 calc GR . . . .
H21C H 0.8476 0.8011 0.5139 0.144 Uiso 1 1 calc GR . . . .
C211 C 0.7703(3) 0.7396(6) 0.5952(3) 0.102(3) Uani 1 1 d . . . . .
H21D H 0.7556 0.6923 0.6032 0.152 Uiso 1 1 calc GR . . . .
H21E H 0.7431 0.7749 0.5875 0.152 Uiso 1 1 calc GR . . . .
H21F H 0.7917 0.7574 0.6227 0.152 Uiso 1 1 calc GR . . . .
C212 C 0.7699(3) 0.7096(6) 0.5067(3) 0.108(3) Uani 1 1 d . . . . .
H21G H 0.7910 0.7067 0.4790 0.163 Uiso 1 1 calc GR . . . .
H21H H 0.7436 0.7466 0.5004 0.163 Uiso 1 1 calc GR . . . .
H21I H 0.7542 0.6619 0.5118 0.163 Uiso 1 1 calc GR . . . .
C213 C 1.0366(2) 0.7163(5) 0.6843(3) 0.082(2) Uani 1 1 d . . . . .
C214 C 1.0483(3) 0.6519(6) 0.6536(3) 0.108(3) Uani 1 1 d . . . . .
H21J H 1.0185 0.6201 0.6498 0.162 Uiso 1 1 calc GR . . . .
H21K H 1.0766 0.6244 0.6689 0.162 Uiso 1 1 calc GR . . . .
H21L H 1.0574 0.6691 0.6219 0.162 Uiso 1 1 calc GR . . . .
C215 C 1.0179(3) 0.6938(8) 0.7328(3) 0.133(5) Uani 1 1 d . . . . .
H21M H 1.0091 0.7377 0.7508 0.199 Uiso 1 1 calc GR . . . .
H21N H 1.0446 0.6668 0.7511 0.199 Uiso 1 1 calc GR . . . .
H21O H 0.9879 0.6626 0.7277 0.199 Uiso 1 1 calc GR . . . .
C216 C 1.0829(3) 0.7630(7) 0.6923(4) 0.132(4) Uani 1 1 d . . . . .
H21P H 1.0922 0.7835 0.6615 0.198 Uiso 1 1 calc GR . . . .
H21Q H 1.1109 0.7331 0.7062 0.198 Uiso 1 1 calc GR . . . .
H21R H 1.0760 0.8029 0.7146 0.198 Uiso 1 1 calc GR . . . .
C217 C 0.8311(3) 0.5722(5) 0.5571(3) 0.103(2) Uani 1 1 d D U . . .
H21S H 0.8209 0.5659 0.5225 0.124 Uiso 1 1 calc R . . . .
H21T H 0.8599 0.5386 0.5645 0.124 Uiso 1 1 calc R . . . .
C218 C 0.7877(3) 0.5471(6) 0.5856(3) 0.112(2) Uani 1 1 d D U . . .
H21U H 0.7827 0.4940 0.5801 0.134 Uiso 1 1 calc R . . . .
H21V H 0.7566 0.5723 0.5729 0.134 Uiso 1 1 calc R . . . .
C219 C 0.7939(3) 0.5605(6) 0.6391(3) 0.109(2) Uani 1 1 d D U . . .
H21W H 0.8060 0.6113 0.6443 0.131 Uiso 1 1 calc R . . . .
H21X H 0.8208 0.5275 0.6527 0.131 Uiso 1 1 calc R . . . .
C220 C 0.7476(4) 0.5498(6) 0.6676(3) 0.119(3) Uani 1 1 d D U . . .
H22A H 0.7181 0.5720 0.6495 0.143 Uiso 1 1 calc R . . . .
H22B H 0.7410 0.4967 0.6703 0.143 Uiso 1 1 calc R . . . .
C221 C 0.7516(4) 0.5822(5) 0.7176(3) 0.116(3) Uani 1 1 d D U . . .
H22C H 0.7232 0.5638 0.7357 0.139 Uiso 1 1 calc R . . . .
H22D H 0.7834 0.5648 0.7345 0.139 Uiso 1 1 calc R . . . .
C222 C 0.7511(4) 0.6645(5) 0.7186(3) 0.106(2) Uani 1 1 d D U . . .
H22E H 0.7781 0.6821 0.6985 0.127 Uiso 1 1 calc R . . . .
H22F H 0.7185 0.6810 0.7030 0.127 Uiso 1 1 calc R . . . .
C223 C 0.7578(4) 0.7021(5) 0.7667(3) 0.105(2) Uani 1 1 d D U . . .
H22G H 0.7276 0.6918 0.7849 0.126 Uiso 1 1 calc R . . . .
H22H H 0.7873 0.6800 0.7849 0.126 Uiso 1 1 calc R . . . .
C224 C 0.7653(3) 0.7836(5) 0.7654(4) 0.108(2) Uani 1 1 d D U . . .
H22I H 0.7381 0.8056 0.7441 0.130 Uiso 1 1 calc R . . . .
H22J H 0.7621 0.8035 0.7982 0.130 Uiso 1 1 calc R . . . .
C225 C 0.8156(3) 0.8064(5) 0.7481(4) 0.103(2) Uani 1 1 d D U . . .
H22K H 0.8426 0.7876 0.7710 0.123 Uiso 1 1 calc R . . . .
H22L H 0.8199 0.7827 0.7166 0.123 Uiso 1 1 calc R . . . .
C226 C 0.8230(4) 0.8873(5) 0.7425(4) 0.116(3) Uani 1 1 d D U . . .
H22M H 0.8195 0.9112 0.7741 0.139 Uiso 1 1 calc R . . . .
H22N H 0.7960 0.9066 0.7199 0.139 Uiso 1 1 calc R . . . .
C227 C 0.8735(4) 0.9078(7) 0.7243(3) 0.126(3) Uani 1 1 d D U . . .
H22O H 0.8774 0.9615 0.7271 0.151 Uiso 1 1 calc R . . . .
H22P H 0.9003 0.8853 0.7459 0.151 Uiso 1 1 calc R . . . .
C228 C 0.8826(3) 0.8862(6) 0.6737(3) 0.113(3) Uani 1 1 d D U . . .
H22Q H 0.8585 0.9128 0.6514 0.136 Uiso 1 1 calc R . . . .
H22R H 0.8758 0.8332 0.6697 0.136 Uiso 1 1 calc R . . . .
C229 C 0.9359(3) 0.9021(6) 0.6604(4) 0.113(3) Uani 1 1 d D U . . .
H22S H 0.9439 0.9533 0.6697 0.136 Uiso 1 1 calc R . . . .
H22T H 0.9364 0.8994 0.6249 0.136 Uiso 1 1 calc R . . . .
C230 C 0.9783(3) 0.8542(5) 0.6815(4) 0.105(2) Uani 1 1 d D U . . .
H23A H 0.9729 0.8457 0.7160 0.126 Uiso 1 1 calc R . . . .
H23B H 1.0107 0.8811 0.6799 0.126 Uiso 1 1 calc R . . . .
Cl91 Cl 0.76401(18) 0.1620(3) 0.47813(15) 0.1821(16) Uani 1 1 d D U . . .
Cl92 Cl 0.8471(2) 0.1603(4) 0.4168(2) 0.242(3) Uani 1 1 d D U . . .
C90 C 0.7937(5) 0.1162(10) 0.4330(6) 0.186(5) Uani 1 1 d D U . . .
H90A H 0.8029 0.0663 0.4442 0.224 Uiso 1 1 calc R . . . .
H90B H 0.7699 0.1115 0.4043 0.224 Uiso 1 1 calc R . . . .
F1 F 0.81463(12) 0.6184(2) 0.40716(14) 0.0757(10) Uani 1 1 d . U . . .
F2 F 0.77201(13) 0.5276(2) 0.43073(13) 0.0722(9) Uani 1 1 d . U . . .
F3 F 0.81382(14) 0.5202(3) 0.36637(14) 0.0831(12) Uani 1 1 d . U . . .
F4 F 0.61956(17) 0.5505(5) 0.2357(2) 0.067(2) Uani 0.653(17) 1 d D U P B 2
F4A F 0.7060(6) 0.5848(8) 0.2108(3) 0.068(4) Uani 0.347(17) 1 d D U P B 1
F5 F 0.6808(5) 0.6071(4) 0.20703(18) 0.086(3) Uani 0.653(17) 1 d D U P B 2
F5A F 0.6721(6) 0.4903(3) 0.2381(4) 0.058(3) Uani 0.347(17) 1 d D U P B 1
F6 F 0.6902(3) 0.4974(4) 0.2333(3) 0.064(2) Uani 0.653(17) 1 d D U P B 2
F6A F 0.6274(5) 0.5851(10) 0.2216(4) 0.083(4) Uani 0.347(17) 1 d D U P B 1
F7 F 0.81240(13) 0.8435(2) 0.41329(16) 0.0841(12) Uani 1 1 d . U . . .
F8 F 0.77689(15) 0.9311(3) 0.44762(14) 0.0857(12) Uani 1 1 d . U . . .
F9 F 0.81292(14) 0.9503(3) 0.38198(16) 0.0933(14) Uani 1 1 d . U . . .
F10 F 0.6385(3) 0.9192(3) 0.23491(17) 0.083(2) Uani 0.742(11) 1 d D U P C 2
F10A F 0.6637(7) 1.0275(4) 0.2760(5) 0.078(4) Uani 0.258(11) 1 d D U P C 1
F11 F 0.6121(2) 0.9950(4) 0.2846(2) 0.089(2) Uani 0.742(11) 1 d D U P C 2
F11A F 0.6702(7) 0.9357(9) 0.2313(3) 0.079(4) Uani 0.258(11) 1 d D U P C 1
F12 F 0.6851(2) 1.0072(3) 0.2592(2) 0.0772(18) Uani 0.742(11) 1 d D U P C 2
F12A F 0.6030(3) 0.9547(9) 0.2652(5) 0.072(4) Uani 0.258(11) 1 d D U P C 1
F13 F 0.6545(3) 0.5200(4) 0.5184(4) 0.108(3) Uani 0.596(15) 1 d D U P D 2
F13A F 0.5677(3) 0.5446(6) 0.5292(7) 0.122(4) Uani 0.404(15) 1 d D U P D 1
F14 F 0.5761(3) 0.5304(4) 0.5027(3) 0.094(3) Uani 0.596(15) 1 d D U P D 2
F14A F 0.6366(6) 0.5533(5) 0.5719(3) 0.079(3) Uani 0.404(15) 1 d D U P D 1
F15 F 0.6064(5) 0.5567(4) 0.5724(2) 0.107(3) Uani 0.596(15) 1 d D U P D 2
F15A F 0.6370(6) 0.5123(4) 0.5015(4) 0.086(3) Uani 0.404(15) 1 d D U P D 1
F16 F 0.66335(15) 0.88347(18) 0.54478(11) 0.0671(9) Uani 1 1 d . U . . .
F17 F 0.58916(14) 0.8584(2) 0.56499(14) 0.0805(11) Uani 1 1 d . U . . .
F18 F 0.65291(15) 0.8105(2) 0.60314(10) 0.0657(8) Uani 1 1 d . U . . .
F19 F 0.48233(16) 0.5439(2) 0.38050(17) 0.0828(11) Uani 1 1 d . U . . .
F20 F 0.48705(14) 0.5508(2) 0.30457(15) 0.0761(10) Uani 1 1 d . U . . .
F21 F 0.42016(12) 0.5879(2) 0.33738(18) 0.0835(12) Uani 1 1 d . U . . .
F22 F 0.4652(6) 0.8962(7) 0.3999(6) 0.073(3) Uani 0.55(3) 1 d . U P E 2
F22A F 0.4123(6) 0.8503(8) 0.3297(7) 0.067(3) Uani 0.45(3) 1 d . U P E 1
F23 F 0.4711(8) 0.9073(12) 0.3243(6) 0.071(4) Uani 0.55(3) 1 d . U P E 2
F23A F 0.4463(9) 0.8782(12) 0.3994(7) 0.088(4) Uani 0.45(3) 1 d . U P E 1
F24 F 0.4080(4) 0.8502(7) 0.3529(9) 0.082(3) Uani 0.55(3) 1 d . U P E 2
F24A F 0.4787(8) 0.9149(12) 0.3384(9) 0.065(4) Uani 0.45(3) 1 d . U P E 1
C401 C 0.66383(15) 0.6687(2) 0.35871(14) 0.0321(8) Uani 1 1 d . . . . .
C402 C 0.70774(16) 0.6407(2) 0.38270(15) 0.0375(9) Uani 1 1 d . . . . .
H402 H 0.7166 0.6571 0.4145 0.045 Uiso 1 1 calc R . . . .
C403 C 0.73868(17) 0.5901(3) 0.36184(16) 0.0428(10) Uani 1 1 d . . . . .
C404 C 0.72734(17) 0.5642(3) 0.31596(16) 0.0423(10) Uani 1 1 d . . . . .
H404 H 0.7484 0.5294 0.3017 0.051 Uiso 1 1 calc R . . . .
C405 C 0.68399(16) 0.5908(2) 0.29120(15) 0.0382(9) Uani 1 1 d D . . . .
C406 C 0.65347(15) 0.6424(2) 0.31176(14) 0.0328(8) Uani 1 1 d . . . . .
H406 H 0.6247 0.6605 0.2935 0.039 Uiso 1 1 calc R . . . .
C407 C 0.7850(2) 0.5633(4) 0.3909(2) 0.0586(14) Uani 1 1 d . . . . .
C408 C 0.67047(15) 0.5625(2) 0.24146(16) 0.0506(12) Uani 1 1 d D . . . .
C409 C 0.66036(15) 0.8092(2) 0.36810(14) 0.0311(8) Uani 1 1 d . . . . .
C410 C 0.70670(15) 0.8279(2) 0.39117(15) 0.0357(9) Uani 1 1 d . . . . .
H410 H 0.7191 0.7995 0.4179 0.043 Uiso 1 1 calc R . . . .
C411 C 0.73538(16) 0.8863(3) 0.37665(16) 0.0425(10) Uani 1 1 d . . . . .
C412 C 0.71872(17) 0.9296(3) 0.33815(16) 0.0416(10) Uani 1 1 d . . . . .
H412 H 0.7380 0.9703 0.3284 0.050 Uiso 1 1 calc R . . . .
C413 C 0.67314(16) 0.9120(2) 0.31429(14) 0.0369(9) Uani 1 1 d D . . . .
C414 C 0.64469(15) 0.8522(2) 0.32858(14) 0.0330(8) Uani 1 1 d . . . . .
H414 H 0.6139 0.8406 0.3109 0.040 Uiso 1 1 calc R . . . .
C415 C 0.7846(2) 0.9031(4) 0.4042(2) 0.0590(14) Uani 1 1 d . . . . .
C416 C 0.65260(15) 0.9579(2) 0.27285(16) 0.0453(10) Uani 1 1 d D . . . .
C417 C 0.63168(15) 0.7221(2) 0.44179(14) 0.0316(8) Uani 1 1 d . . . . .
C418 C 0.62520(18) 0.6520(2) 0.46101(16) 0.0411(10) Uani 1 1 d . . . . .
H418 H 0.6225 0.6114 0.4397 0.049 Uiso 1 1 calc R . . . .
C419 C 0.6226(2) 0.6399(3) 0.50990(16) 0.0507(12) Uani 1 1 d D . . . .
C420 C 0.6257(2) 0.6966(3) 0.54231(16) 0.0460(11) Uani 1 1 d . . . . .
H420 H 0.6237 0.6881 0.5758 0.055 Uiso 1 1 calc R . . . .
C421 C 0.63183(16) 0.7665(2) 0.52461(15) 0.0374(9) Uani 1 1 d . . . . .
C422 C 0.63476(15) 0.7790(2) 0.47543(14) 0.0318(8) Uani 1 1 d . . . . .
H422 H 0.6390 0.8277 0.4644 0.038 Uiso 1 1 calc R . . . .
C423 C 0.6155(2) 0.5625(3) 0.52724(16) 0.0761(17) Uani 1 1 d D U . . .
C424 C 0.63409(19) 0.8297(3) 0.55925(16) 0.0454(10) Uani 1 1 d . . . . .
C425 C 0.57095(15) 0.7321(2) 0.36581(14) 0.0315(8) Uani 1 1 d . . . . .
C426 C 0.54590(16) 0.6655(2) 0.35617(15) 0.0362(9) Uani 1 1 d . . . . .
H426 H 0.5653 0.6219 0.3551 0.043 Uiso 1 1 calc R . . . .
C427 C 0.49354(17) 0.6612(3) 0.34808(18) 0.0440(10) Uani 1 1 d . . . . .
C428 C 0.46364(16) 0.7233(3) 0.34757(18) 0.0451(10) Uani 1 1 d . . . . .
H428 H 0.4280 0.7204 0.3414 0.054 Uiso 1 1 calc R . . . .
C429 C 0.48742(17) 0.7899(3) 0.35645(17) 0.0419(10) Uani 1 1 d . . . . .
C430 C 0.53958(15) 0.7941(2) 0.36595(15) 0.0342(8) Uani 1 1 d . . . . .
H430 H 0.5545 0.8405 0.3728 0.041 Uiso 1 1 calc R . . . .
C431 C 0.47050(19) 0.5864(3) 0.3420(2) 0.0566(13) Uani 1 1 d . . . . .
C432 C 0.45697(18) 0.8590(3) 0.3571(2) 0.0553(13) Uani 1 1 d . . . . .
B400 B 0.63105(16) 0.7339(3) 0.38323(15) 0.0304(9) Uani 1 1 d . . . . .
F25 F 0.9438(3) 0.1075(3) 0.78778(18) 0.092(2) Uani 0.723(8) 1 d D U P F 2
F25A F 0.8708(5) 0.1529(7) 0.8367(4) 0.080(4) Uani 0.277(8) 1 d D U P F 1
F26 F 0.8695(3) 0.1063(5) 0.8098(3) 0.143(3) Uani 0.723(8) 1 d D U P F 2
F26A F 0.9488(4) 0.1582(9) 0.8267(5) 0.127(5) Uani 0.277(8) 1 d D U P F 1
F27 F 0.9263(3) 0.1763(4) 0.84375(15) 0.095(2) Uani 0.723(8) 1 d D U P F 2
F27A F 0.9015(8) 0.0845(4) 0.7856(4) 0.111(5) Uani 0.277(8) 1 d D U P F 1
F28 F 0.8941(3) 0.4571(3) 0.7492(3) 0.145(2) Uani 1 1 d . U . . .
F29 F 0.8634(3) 0.4199(4) 0.8097(2) 0.157(3) Uani 1 1 d . U . . .
F30 F 0.8183(3) 0.4348(4) 0.7462(3) 0.163(3) Uani 1 1 d . U . . .
F31 F 0.7550(3) 0.0066(4) 0.6569(3) 0.152(3) Uani 1 1 d . U . . .
F32 F 0.7485(3) -0.0036(4) 0.5811(3) 0.160(3) Uani 1 1 d . U . . .
F33 F 0.68556(18) 0.0255(4) 0.6178(2) 0.127(2) Uani 1 1 d . U . . .
F34 F 0.7025(4) 0.3616(4) 0.5978(5) 0.125(3) Uani 0.5 1 d D U P G 2
F34A F 0.6536(4) 0.2696(6) 0.5520(5) 0.136(4) Uani 0.5 1 d D U P G 1
F35 F 0.6458(2) 0.2836(6) 0.5942(5) 0.114(3) Uani 0.5 1 d D U P G 2
F35A F 0.7078(3) 0.3517(5) 0.5570(5) 0.110(3) Uani 0.5 1 d D U P G 1
F36 F 0.6854(5) 0.3059(7) 0.5339(3) 0.125(3) Uani 0.5 1 d D U P G 2
F36A F 0.6686(5) 0.3234(7) 0.6169(3) 0.126(4) Uani 0.5 1 d D U P G 1
F37 F 1.0453(4) 0.1086(9) 0.6934(3) 0.107(3) Uani 0.536(19) 1 d D U P H 2
F37A F 1.0708(4) 0.0285(7) 0.6327(5) 0.105(4) Uani 0.464(19) 1 d D U P H 1
F38 F 1.0799(3) 0.1196(8) 0.6273(5) 0.124(4) Uani 0.536(19) 1 d D U P H 2
F38A F 1.0378(4) 0.0660(11) 0.6954(3) 0.118(4) Uani 0.464(19) 1 d D U P H 1
F39 F 1.0593(4) 0.0142(4) 0.6507(5) 0.117(4) Uani 0.536(19) 1 d D U P H 2
F39A F 1.0725(4) 0.1416(6) 0.6493(7) 0.127(4) Uani 0.464(19) 1 d D U P H 1
F40 F 0.86984(19) -0.0099(4) 0.5179(2) 0.130(2) Uani 1 1 d . U . . .
F41 F 0.9446(2) -0.0533(3) 0.5173(2) 0.1243(19) Uani 1 1 d . U . . .
F42 F 0.9237(2) 0.0383(3) 0.47616(17) 0.1170(17) Uani 1 1 d . U . . .
F43 F 0.9775(5) 0.4844(8) 0.6413(4) 0.141(4) Uani 0.574(19) 1 d D U P I 2
F43A F 1.0346(3) 0.4391(10) 0.5823(8) 0.155(5) Uani 0.426(19) 1 d D U P I 1
F44 F 1.0336(3) 0.4203(5) 0.6088(6) 0.127(4) Uani 0.574(19) 1 d D U P I 2
F44A F 0.9795(6) 0.5243(4) 0.5839(6) 0.130(5) Uani 0.426(19) 1 d D U P I 1
F45 F 0.9985(5) 0.5101(6) 0.5700(4) 0.136(4) Uani 0.574(19) 1 d D U P I 2
F45A F 0.9951(7) 0.4576(9) 0.6463(3) 0.117(4) Uani 0.426(19) 1 d D U P I 1
F46 F 0.8702(4) 0.3213(5) 0.4398(2) 0.176(3) Uani 1 1 d . U . . .
F47 F 0.8787(2) 0.4339(5) 0.4447(2) 0.153(3) Uani 1 1 d . U . . .
F48 F 0.8151(2) 0.3853(5) 0.4700(2) 0.145(3) Uani 1 1 d . U . . .
C501 C 0.88155(17) 0.2478(3) 0.68235(17) 0.0468(11) Uani 1 1 d . . . . .
C502 C 0.89195(18) 0.1943(3) 0.71746(18) 0.0509(12) Uani 1 1 d . . . . .
H502 H 0.8983 0.1456 0.7076 0.061 Uiso 1 1 calc R . . . .
C503 C 0.89331(19) 0.2100(3) 0.76608(18) 0.0569(14) Uani 1 1 d D . . . .
C504 C 0.8832(2) 0.2804(4) 0.78221(19) 0.0602(14) Uani 1 1 d . . . . .
H504 H 0.8841 0.2912 0.8157 0.072 Uiso 1 1 calc R . . . .
C505 C 0.8719(2) 0.3340(4) 0.7483(2) 0.0594(14) Uani 1 1 d . . . . .
C506 C 0.87100(19) 0.3177(4) 0.69905(19) 0.0560(13) Uani 1 1 d . . . . .
H506 H 0.8630 0.3555 0.6764 0.067 Uiso 1 1 calc R . . . .
C507 C 0.9059(2) 0.1515(4) 0.8021(2) 0.0853(19) Uani 1 1 d D U . . .
C508 C 0.8613(3) 0.4104(5) 0.7639(3) 0.081(2) Uani 1 1 d . . . . .
C509 C 0.81729(19) 0.2059(3) 0.61375(17) 0.0520(13) Uani 1 1 d . . . . .
C510 C 0.8002(2) 0.1347(4) 0.61932(19) 0.0578(13) Uani 1 1 d . . . . .
H510 H 0.8243 0.0977 0.6281 0.069 Uiso 1 1 calc R . . . .
C511 C 0.7497(2) 0.1151(4) 0.6127(2) 0.0668(16) Uani 1 1 d . . . . .
C512 C 0.7136(2) 0.1671(5) 0.5998(2) 0.0718(19) Uani 1 1 d . . . . .
H512 H 0.6790 0.1539 0.5945 0.086 Uiso 1 1 calc R . . . .
C513 C 0.7291(2) 0.2393(4) 0.59466(19) 0.0666(17) Uani 1 1 d D . . . .
C514 C 0.7799(2) 0.2580(4) 0.60192(19) 0.0593(14) Uani 1 1 d . . . . .
H514 H 0.7895 0.3078 0.5987 0.071 Uiso 1 1 calc R . . . .
C515 C 0.7355(3) 0.0365(5) 0.6181(3) 0.086(2) Uani 1 1 d . . . . .
C516 C 0.6912(2) 0.2957(4) 0.5805(2) 0.092(2) Uani 1 1 d D U . . .
C517 C 0.91447(18) 0.1596(3) 0.61124(17) 0.0513(12) Uani 1 1 d . . . . .
C518 C 0.96180(19) 0.1474(4) 0.6353(2) 0.0567(13) Uani 1 1 d . . . . .
H518 H 0.9722 0.1781 0.6616 0.068 Uiso 1 1 calc R . . . .
C519 C 0.9939(2) 0.0924(4) 0.6220(2) 0.0675(16) Uani 1 1 d D . . . .
C520 C 0.9808(2) 0.0457(4) 0.5845(2) 0.0735(18) Uani 1 1 d . . . . .
H520 H 1.0028 0.0074 0.5759 0.088 Uiso 1 1 calc R . . . .
C521 C 0.9345(2) 0.0563(4) 0.5596(2) 0.0654(15) Uani 1 1 d . . . . .
C522 C 0.9026(2) 0.1122(4) 0.57222(19) 0.0573(13) Uani 1 1 d . . . . .
H522 H 0.8715 0.1189 0.5539 0.069 Uiso 1 1 calc R . . . .
C523 C 1.0441(3) 0.0827(3) 0.6494(2) 0.093(2) Uani 1 1 d D U . . .
C524 C 0.9184(3) 0.0059(5) 0.5186(3) 0.0789(19) Uani 1 1 d . . . . .
C525 C 0.8944(2) 0.2972(4) 0.59177(19) 0.0557(13) Uani 1 1 d . . . . .
C526 C 0.9329(2) 0.3466(4) 0.6078(2) 0.0693(16) Uani 1 1 d . . . . .
H526 H 0.9485 0.3408 0.6392 0.083 Uiso 1 1 calc R . . . .
C527 C 0.9488(3) 0.4033(4) 0.5790(2) 0.0796(19) Uani 1 1 d D . . . .
C528 C 0.9274(3) 0.4132(5) 0.5329(3) 0.082(2) Uani 1 1 d . . . . .
H528 H 0.9384 0.4516 0.5130 0.098 Uiso 1 1 calc R . . . .
C529 C 0.8898(2) 0.3661(4) 0.5165(2) 0.0707(17) Uani 1 1 d . . . . .
C530 C 0.8742(2) 0.3093(4) 0.54533(19) 0.0589(14) Uani 1 1 d . . . . .
H530 H 0.8485 0.2773 0.5326 0.071 Uiso 1 1 calc R . . . .
C531 C 0.9891(4) 0.4546(5) 0.5987(3) 0.120(3) Uani 1 1 d D U . . .
C532 C 0.8646(3) 0.3775(6) 0.4683(3) 0.101(3) Uani 1 1 d . . . . .
B500 B 0.8774(2) 0.2282(4) 0.62471(19) 0.0485(13) Uani 1 1 d . . . . .
C123 C 0.3135(4) 0.7752(8) 0.8049(4) 0.0885(19) Uani 0.588(6) 1 d D U P A 1
H12E H 0.3002 0.7526 0.8340 0.106 Uiso 0.588(6) 1 calc R . P A 1
H12F H 0.2966 0.8234 0.8009 0.106 Uiso 0.588(6) 1 calc R . P A 1
C121 C 0.2458(5) 0.7069(9) 0.7370(4) 0.0877(19) Uani 0.588(6) 1 d D U P A 1
H12G H 0.2200 0.7282 0.7571 0.105 Uiso 0.588(6) 1 calc R . P A 1
H12H H 0.2449 0.6537 0.7435 0.105 Uiso 0.588(6) 1 calc R . P A 1
C128 C 0.4665(5) 0.8868(8) 0.7040(4) 0.083(2) Uani 0.588(6) 1 d D U P A 1
H12I H 0.4672 0.9387 0.7142 0.099 Uiso 0.588(6) 1 calc R . P A 1
H12J H 0.4312 0.8746 0.6933 0.099 Uiso 0.588(6) 1 calc R . P A 1
C124 C 0.3680(4) 0.7909(11) 0.8173(5) 0.0863(19) Uani 0.588(6) 1 d D U P A 1
H12K H 0.3807 0.7563 0.8426 0.104 Uiso 0.588(6) 1 calc R . P A 1
H12L H 0.3712 0.8410 0.8307 0.104 Uiso 0.588(6) 1 calc R . P A 1
C118 C 0.2669(4) 0.6251(5) 0.6266(3) 0.0623(16) Uani 0.588(6) 1 d D U P A 1
H11Y H 0.2339 0.6039 0.6153 0.075 Uiso 0.588(6) 1 calc R . P A 1
H H 0.2835 0.5906 0.6500 0.075 Uiso 0.588(6) 1 calc R . P A 1
C120 C 0.2205(4) 0.7117(8) 0.6876(4) 0.0814(18) Uani 0.588(6) 1 d D U P A 1
H12M H 0.1925 0.6758 0.6843 0.098 Uiso 0.588(6) 1 calc R . P A 1
H12N H 0.2062 0.7612 0.6822 0.098 Uiso 0.588(6) 1 calc R . P A 1
C319 C 0.2705(6) 0.6819(11) 0.6646(4) 0.0740(17) Uani 0.412(6) 1 d D U P A 2
H31C H 0.3006 0.6510 0.6722 0.089 Uiso 0.412(6) 1 calc R . P A 2
H31D H 0.2825 0.7330 0.6681 0.089 Uiso 0.412(6) 1 calc R . P A 2
C122 C 0.2941(5) 0.7296(9) 0.7633(5) 0.0903(19) Uani 0.588(6) 1 d D U P A 1
H12O H 0.3100 0.6817 0.7711 0.108 Uiso 0.588(6) 1 calc R . P A 1
H12P H 0.3134 0.7495 0.7369 0.108 Uiso 0.588(6) 1 calc R . P A 1
C127 C 0.4819(6) 0.8405(8) 0.7464(5) 0.0828(19) Uani 0.588(6) 1 d D U P A 1
H12Q H 0.5141 0.8599 0.7613 0.099 Uiso 0.588(6) 1 calc R . P A 1
H12R H 0.4886 0.7904 0.7349 0.099 Uiso 0.588(6) 1 calc R . P A 1
C126 C 0.4444(5) 0.8358(8) 0.7847(6) 0.087(2) Uani 0.588(6) 1 d D U P A 1
H12S H 0.4309 0.8855 0.7899 0.105 Uiso 0.588(6) 1 calc R . P A 1
H12T H 0.4627 0.8204 0.8151 0.105 Uiso 0.588(6) 1 calc R . P A 1
C125 C 0.4004(5) 0.7847(8) 0.7750(5) 0.087(2) Uani 0.588(6) 1 d D U P A 1
H12U H 0.3808 0.7989 0.7449 0.104 Uiso 0.588(6) 1 calc R . P A 1
H12V H 0.4124 0.7338 0.7716 0.104 Uiso 0.588(6) 1 calc R . P A 1

loop_
_atom_site_aniso_label
_atom_site_aniso_U_11
_atom_site_aniso_U_22
_atom_site_aniso_U_33
_atom_site_aniso_U_23
_atom_site_aniso_U_13
_atom_site_aniso_U_12
Rh1 0.03716(17) 0.03353(17) 0.04106(18) -0.00023(12) 0.01325(13) 0.00016(12)
P2 0.0381(5) 0.0359(5) 0.0433(6) 0.0016(4) 0.0075(4) -0.0025(4)
P3 0.0442(6) 0.0344(5) 0.0504(6) -0.0025(5) 0.0130(5) -0.0031(4)
O5 0.099(3) 0.065(3) 0.113(4) -0.016(3) 0.074(3) 0.003(2)
O107 0.0516(18) 0.0422(17) 0.0471(18) -0.0066(14) 0.0109(14) -0.0102(14)
O108 0.0413(16) 0.0377(16) 0.063(2) 0.0005(14) 0.0204(15) -0.0039(13)
N101 0.0332(17) 0.0372(19) 0.0424(19) -0.0026(15) 0.0096(14) -0.0014(14)
C4 0.064(3) 0.043(3) 0.063(3) 0.001(2) 0.026(3) -0.011(2)
C102 0.041(2) 0.041(2) 0.043(2) -0.0025(18) 0.0073(18) -0.0041(18)
C103 0.060(3) 0.052(3) 0.048(3) -0.011(2) 0.014(2) 0.001(2)
C104 0.050(3) 0.062(3) 0.047(3) -0.010(2) 0.018(2) 0.007(2)
C105 0.041(2) 0.056(3) 0.051(3) 0.004(2) 0.018(2) 0.003(2)
C106 0.037(2) 0.037(2) 0.045(2) 0.0012(18) 0.0092(18) 0.0004(17)
C109 0.049(3) 0.040(2) 0.054(3) 0.005(2) 0.002(2) -0.001(2)
C110 0.048(3) 0.059(3) 0.090(4) 0.015(3) -0.012(3) 0.001(2)
C111 0.092(5) 0.064(4) 0.050(3) 0.005(3) -0.003(3) 0.006(3)
C112 0.070(3) 0.037(3) 0.075(4) 0.006(2) 0.004(3) -0.001(2)
C113 0.060(3) 0.043(3) 0.062(3) 0.008(2) 0.020(2) 0.005(2)
C114 0.108(6) 0.091(5) 0.062(4) 0.009(4) 0.001(4) 0.034(4)
C115 0.079(4) 0.045(3) 0.096(5) 0.006(3) 0.036(4) 0.014(3)
C116 0.089(5) 0.057(4) 0.149(8) 0.043(4) 0.048(5) 0.004(4)
C117 0.044(2) 0.056(3) 0.061(3) 0.008(2) 0.007(2) -0.003(2)
C318 0.051(3) 0.064(3) 0.073(3) 0.008(3) 0.011(2) -0.006(3)
C119 0.066(3) 0.078(3) 0.081(3) 0.006(3) 0.023(3) -0.003(3)
C320 0.076(3) 0.086(3) 0.086(3) 0.009(3) 0.028(3) 0.001(3)
C321 0.086(3) 0.092(3) 0.088(3) 0.014(3) 0.032(3) 0.005(3)
C322 0.096(3) 0.092(3) 0.086(3) 0.003(3) 0.028(3) 0.003(3)
C323 0.094(3) 0.092(3) 0.081(3) 0.004(3) 0.023(3) 0.005(3)
C324 0.091(3) 0.091(3) 0.077(3) -0.003(3) 0.016(3) 0.005(3)
C325 0.089(3) 0.093(3) 0.079(3) -0.006(3) 0.010(3) 0.009(3)
C326 0.092(3) 0.092(3) 0.077(3) -0.007(3) 0.004(3) 0.006(3)
C327 0.083(3) 0.089(4) 0.077(3) -0.004(3) 0.004(2) 0.001(3)
C328 0.080(3) 0.087(4) 0.080(3) -0.004(3) 0.002(3) 0.001(3)
C129 0.070(3) 0.091(4) 0.078(3) -0.002(3) -0.001(3) -0.012(3)
C130 0.067(3) 0.066(3) 0.072(3) -0.012(3) 0.006(3) -0.012(3)
Rh11 0.03733(19) 0.0826(3) 0.03397(19) 0.00413(16) 0.00014(14) 0.00191(17)
P12 0.0464(7) 0.1024(13) 0.0591(9) -0.0095(8) -0.0088(6) 0.0019(8)
P13 0.0504(8) 0.0973(12) 0.0561(8) -0.0101(8) -0.0016(6) -0.0065(8)
O15 0.069(3) 0.180(6) 0.063(3) 0.045(3) 0.007(2) 0.009(3)
O207 0.068(3) 0.145(5) 0.054(2) -0.025(3) -0.010(2) 0.006(3)
O208 0.064(3) 0.111(4) 0.078(3) -0.001(3) -0.004(2) -0.023(3)
N201 0.050(2) 0.100(4) 0.037(2) 0.005(2) 0.0069(18) 0.007(2)
C14 0.044(3) 0.123(6) 0.053(3) 0.023(4) 0.000(2) 0.014(3)
C202 0.063(4) 0.121(6) 0.043(3) -0.009(3) -0.002(3) 0.014(4)
C203 0.083(5) 0.167(9) 0.043(3) -0.001(4) 0.002(3) 0.021(5)
C204 0.075(5) 0.158(9) 0.069(5) 0.018(5) 0.026(4) 0.017(5)
C205 0.071(4) 0.118(6) 0.072(5) 0.019(4) 0.021(4) 0.002(4)
C206 0.054(3) 0.097(5) 0.062(4) 0.022(3) 0.012(3) 0.004(3)
C209 0.054(3) 0.140(7) 0.058(4) -0.009(4) -0.015(3) 0.023(4)
C210 0.095(6) 0.123(7) 0.067(4) 0.014(4) -0.012(4) 0.031(5)
C211 0.059(4) 0.187(10) 0.057(4) 0.004(5) -0.008(3) 0.043(5)
C212 0.065(4) 0.198(11) 0.060(4) -0.005(5) -0.018(3) 0.018(5)
C213 0.049(3) 0.135(7) 0.060(4) -0.014(4) -0.007(3) -0.001(4)
C214 0.084(5) 0.142(8) 0.093(6) -0.021(6) -0.025(4) 0.032(5)
C215 0.077(5) 0.258(15) 0.062(5) 0.021(6) -0.005(4) 0.035(7)
C216 0.072(5) 0.175(11) 0.143(9) -0.021(8) -0.043(6) -0.020(6)
C217 0.088(4) 0.111(5) 0.110(5) -0.015(4) -0.008(4) -0.013(4)
C218 0.092(4) 0.116(5) 0.125(5) -0.008(4) 0.003(4) -0.019(4)
C219 0.090(4) 0.117(4) 0.120(5) 0.009(4) 0.010(4) -0.008(4)
C220 0.102(4) 0.123(5) 0.133(5) 0.012(4) 0.016(4) -0.014(4)
C221 0.100(4) 0.127(5) 0.122(5) 0.021(4) 0.021(4) -0.006(4)
C222 0.086(4) 0.128(5) 0.105(4) 0.016(4) 0.023(3) 0.002(4)
C223 0.092(4) 0.133(5) 0.093(4) 0.010(4) 0.030(3) 0.007(4)
C224 0.096(4) 0.136(5) 0.095(4) 0.003(4) 0.019(4) 0.018(4)
C225 0.089(4) 0.128(5) 0.092(4) -0.002(4) 0.011(3) 0.015(4)
C226 0.108(4) 0.127(5) 0.112(4) -0.019(4) 0.009(4) 0.011(4)
C227 0.128(5) 0.129(5) 0.122(5) -0.024(4) 0.019(4) 0.005(4)
C228 0.117(4) 0.112(4) 0.112(4) -0.009(4) 0.015(4) 0.010(4)
C229 0.116(4) 0.107(4) 0.117(5) -0.009(4) 0.013(4) 0.000(4)
C230 0.099(4) 0.107(5) 0.107(5) -0.021(4) 0.001(4) -0.009(4)
Cl91 0.191(4) 0.222(4) 0.137(3) 0.004(3) 0.037(3) -0.042(3)
Cl92 0.202(5) 0.282(6) 0.241(5) 0.065(5) 0.000(4) 0.013(4)
C90 0.175(7) 0.179(7) 0.206(7) 0.000(6) 0.016(6) -0.006(6)
F1 0.0470(17) 0.100(3) 0.077(2) 0.001(2) -0.0197(16) 0.0066(18)
F2 0.068(2) 0.083(2) 0.065(2) 0.0228(17) -0.0088(16) 0.0203(18)
F3 0.062(2) 0.114(3) 0.073(2) -0.010(2) -0.0055(17) 0.049(2)
F4 0.064(3) 0.079(5) 0.055(3) -0.025(3) -0.011(2) 0.002(3)
F4A 0.102(7) 0.081(7) 0.021(4) 0.000(4) 0.012(4) -0.015(6)
F5 0.126(6) 0.094(5) 0.036(3) 0.013(3) -0.008(3) -0.021(4)
F5A 0.076(8) 0.054(5) 0.045(5) -0.009(4) 0.012(5) -0.018(5)
F6 0.065(4) 0.072(4) 0.058(3) -0.025(3) 0.009(3) 0.016(3)
F6A 0.093(7) 0.096(8) 0.057(6) -0.035(6) -0.025(5) 0.047(6)
F7 0.0445(17) 0.098(3) 0.107(3) 0.013(2) -0.0166(18) -0.0065(18)
F8 0.072(2) 0.116(3) 0.068(2) -0.020(2) -0.0090(18) -0.030(2)
F9 0.0552(19) 0.124(3) 0.099(3) 0.037(3) -0.0072(19) -0.047(2)
F10 0.127(5) 0.062(3) 0.055(3) 0.013(2) -0.031(3) -0.004(3)
F10A 0.104(9) 0.060(7) 0.069(8) 0.020(6) -0.013(7) -0.014(7)
F11 0.090(4) 0.091(4) 0.089(4) 0.042(3) 0.039(3) 0.052(3)
F11A 0.101(9) 0.095(8) 0.041(6) 0.017(6) 0.008(6) 0.008(7)
F12 0.079(3) 0.085(4) 0.069(3) 0.045(3) 0.012(3) -0.021(3)
F12A 0.072(7) 0.066(8) 0.076(8) 0.032(6) -0.008(6) 0.002(6)
F13 0.149(6) 0.064(4) 0.107(6) 0.026(4) -0.021(5) -0.002(4)
F13A 0.138(7) 0.097(7) 0.133(8) 0.039(7) 0.014(7) -0.040(6)
F14 0.148(6) 0.056(4) 0.079(5) 0.011(3) 0.015(4) -0.051(4)
F14A 0.121(8) 0.059(5) 0.054(5) 0.024(4) -0.007(5) -0.012(5)
F15 0.192(8) 0.077(4) 0.057(4) 0.014(3) 0.039(5) -0.045(5)
F15A 0.159(8) 0.042(4) 0.055(5) 0.005(4) -0.001(6) 0.000(5)
F16 0.094(2) 0.0559(18) 0.0519(17) -0.0157(14) 0.0074(16) -0.0244(17)
F17 0.064(2) 0.095(3) 0.083(2) -0.042(2) 0.0058(17) 0.0185(19)
F18 0.091(2) 0.072(2) 0.0334(14) -0.0101(14) -0.0025(14) -0.0018(18)
F19 0.084(2) 0.055(2) 0.109(3) 0.015(2) 0.003(2) -0.0234(18)
F20 0.071(2) 0.059(2) 0.098(3) -0.0311(19) 0.0107(19) -0.0156(16)
F21 0.0422(16) 0.070(2) 0.138(4) -0.018(2) 0.0027(19) -0.0189(15)
F22 0.067(6) 0.058(5) 0.096(5) -0.015(4) 0.013(5) 0.016(4)
F22A 0.043(5) 0.062(5) 0.093(8) 0.000(6) -0.019(5) 0.014(4)
F23 0.076(7) 0.059(6) 0.079(7) 0.016(5) 0.009(5) 0.018(5)
F23A 0.095(8) 0.089(8) 0.084(6) -0.008(6) 0.032(7) 0.050(6)
F24 0.037(3) 0.069(4) 0.142(9) -0.005(7) 0.011(6) 0.011(3)
F24A 0.052(5) 0.041(4) 0.103(10) 0.001(7) 0.000(6) 0.002(4)
C401 0.0316(19) 0.036(2) 0.0292(18) 0.0004(15) 0.0070(15) -0.0002(16)
C402 0.038(2) 0.046(2) 0.0284(19) -0.0029(17) -0.0005(16) 0.0020(18)
C403 0.035(2) 0.053(3) 0.040(2) 0.0051(19) 0.0048(17) 0.0106(19)
C404 0.040(2) 0.047(2) 0.041(2) -0.0012(19) 0.0104(18) 0.0131(19)
C405 0.043(2) 0.043(2) 0.029(2) -0.0021(17) 0.0077(17) 0.0044(18)
C406 0.0332(19) 0.038(2) 0.0277(18) 0.0023(15) 0.0033(15) 0.0032(16)
C407 0.050(3) 0.077(4) 0.048(3) 0.003(3) -0.001(2) 0.025(3)
C408 0.056(3) 0.057(3) 0.038(2) -0.011(2) 0.000(2) 0.015(2)
C409 0.0299(18) 0.035(2) 0.0289(18) -0.0013(15) 0.0085(15) 0.0004(15)
C410 0.0320(19) 0.045(2) 0.0305(19) 0.0028(17) 0.0056(15) -0.0026(17)
C411 0.032(2) 0.054(3) 0.042(2) 0.000(2) 0.0101(17) -0.0081(19)
C412 0.043(2) 0.043(2) 0.041(2) 0.0029(18) 0.0147(18) -0.0086(19)
C413 0.043(2) 0.037(2) 0.032(2) 0.0028(16) 0.0147(17) 0.0015(17)
C414 0.0304(18) 0.038(2) 0.0316(19) 0.0005(16) 0.0093(15) -0.0005(16)
C415 0.042(3) 0.077(4) 0.059(3) 0.006(3) 0.004(2) -0.023(3)
C416 0.050(3) 0.043(2) 0.044(2) 0.0098(19) 0.011(2) 0.000(2)
C417 0.0312(19) 0.036(2) 0.0278(18) -0.0009(15) 0.0056(15) -0.0036(15)
C418 0.055(3) 0.035(2) 0.033(2) -0.0035(17) 0.0075(18) -0.0066(19)
C419 0.077(3) 0.041(2) 0.035(2) 0.0055(19) 0.009(2) -0.015(2)
C420 0.059(3) 0.054(3) 0.026(2) 0.0043(18) 0.0077(19) -0.011(2)
C421 0.039(2) 0.042(2) 0.032(2) -0.0029(17) 0.0057(16) -0.0044(18)
C422 0.0326(19) 0.033(2) 0.0301(19) 0.0012(15) 0.0060(15) -0.0011(15)
C423 0.115(4) 0.059(3) 0.055(3) 0.010(3) 0.009(3) -0.022(3)
C424 0.050(3) 0.053(3) 0.033(2) -0.0083(19) 0.0051(18) -0.003(2)
C425 0.0303(18) 0.037(2) 0.0278(18) 0.0009(15) 0.0091(15) -0.0010(16)
C426 0.034(2) 0.038(2) 0.037(2) -0.0017(17) 0.0066(16) -0.0013(17)
C427 0.035(2) 0.047(3) 0.050(3) -0.006(2) 0.0092(19) -0.0070(19)
C428 0.027(2) 0.054(3) 0.055(3) -0.003(2) 0.0057(18) -0.0037(18)
C429 0.032(2) 0.047(3) 0.047(2) 0.0026(19) 0.0091(18) 0.0030(18)
C430 0.0299(19) 0.038(2) 0.036(2) -0.0003(16) 0.0082(16) -0.0005(16)
C431 0.041(3) 0.050(3) 0.078(4) -0.011(3) 0.001(2) -0.005(2)
C432 0.034(2) 0.057(3) 0.076(4) 0.000(3) 0.009(2) 0.007(2)
B400 0.030(2) 0.033(2) 0.028(2) -0.0004(17) 0.0047(16) 0.0011(17)
F25 0.114(5) 0.096(4) 0.063(3) 0.010(3) -0.014(3) 0.041(3)
F25A 0.105(7) 0.087(7) 0.051(6) 0.030(5) 0.019(6) -0.003(6)
F26 0.097(5) 0.155(6) 0.172(7) 0.097(5) -0.027(5) -0.024(5)
F26A 0.121(9) 0.143(9) 0.113(9) 0.027(8) -0.020(8) 0.011(8)
F27 0.119(5) 0.129(5) 0.036(2) 0.004(3) -0.003(3) 0.055(4)
F27A 0.142(9) 0.106(8) 0.085(7) 0.028(7) 0.008(7) 0.016(8)
F28 0.174(6) 0.087(3) 0.179(6) -0.037(4) 0.051(5) -0.016(4)
F29 0.258(8) 0.126(5) 0.088(4) -0.030(3) 0.027(4) 0.058(5)
F30 0.128(4) 0.114(4) 0.238(7) -0.057(5) -0.061(5) 0.058(4)
F31 0.153(5) 0.125(4) 0.169(5) 0.057(4) -0.071(4) -0.055(4)
F32 0.169(6) 0.127(5) 0.190(7) -0.036(5) 0.063(5) -0.053(4)
F33 0.073(3) 0.147(5) 0.158(5) 0.023(4) 0.001(3) -0.047(3)
F34 0.089(6) 0.124(7) 0.159(8) 0.015(6) -0.023(6) 0.035(5)
F34A 0.095(6) 0.156(7) 0.147(7) 0.012(7) -0.060(6) 0.023(6)
F35 0.052(4) 0.150(7) 0.143(7) 0.028(6) 0.035(5) 0.022(4)
F35A 0.075(5) 0.119(6) 0.137(7) 0.036(6) 0.003(5) 0.026(5)
F36 0.112(7) 0.166(8) 0.095(6) 0.044(6) -0.004(5) 0.044(6)
F36A 0.112(7) 0.150(8) 0.119(7) 0.000(6) 0.026(6) 0.054(6)
F37 0.076(5) 0.138(8) 0.101(5) -0.029(5) -0.032(4) 0.033(5)
F37A 0.059(5) 0.149(7) 0.106(7) -0.024(6) 0.011(5) 0.043(5)
F38 0.048(4) 0.180(8) 0.143(7) -0.008(7) 0.010(5) 0.001(5)
F38A 0.087(6) 0.161(9) 0.101(6) -0.008(6) -0.028(5) 0.038(6)
F39 0.096(6) 0.139(7) 0.112(7) 0.004(6) -0.028(5) 0.035(5)
F39A 0.073(6) 0.154(8) 0.150(8) -0.036(7) -0.028(6) 0.002(6)
F40 0.082(3) 0.166(5) 0.142(4) -0.091(4) 0.011(3) -0.022(3)
F41 0.135(4) 0.118(4) 0.118(4) -0.049(3) -0.014(3) 0.036(3)
F42 0.153(5) 0.132(4) 0.064(3) -0.026(3) -0.009(3) 0.005(4)
F43 0.157(8) 0.130(7) 0.137(7) -0.010(6) 0.011(6) -0.038(6)
F43A 0.121(7) 0.162(9) 0.182(9) 0.007(8) 0.017(7) -0.040(7)
F44 0.101(5) 0.153(7) 0.124(7) 0.017(6) -0.023(5) -0.046(5)
F44A 0.141(8) 0.118(7) 0.132(8) 0.001(7) 0.014(7) -0.021(7)
F45 0.149(7) 0.129(7) 0.132(7) 0.044(6) 0.020(6) -0.056(6)
F45A 0.119(7) 0.113(7) 0.113(7) 0.026(6) -0.036(6) -0.032(6)
F46 0.245(8) 0.214(7) 0.063(3) 0.006(4) -0.035(4) 0.056(6)
F47 0.138(5) 0.216(7) 0.102(4) 0.096(4) -0.004(3) -0.009(4)
F48 0.089(3) 0.234(7) 0.107(4) 0.074(4) -0.016(3) 0.018(4)
C501 0.036(2) 0.067(3) 0.037(2) 0.000(2) 0.0027(17) -0.002(2)
C502 0.039(2) 0.070(3) 0.043(3) 0.000(2) 0.0024(19) 0.002(2)
C503 0.047(3) 0.085(4) 0.039(3) 0.008(2) 0.002(2) 0.006(3)
C504 0.049(3) 0.093(4) 0.039(3) -0.004(3) 0.004(2) 0.006(3)
C505 0.048(3) 0.079(4) 0.052(3) -0.007(3) 0.004(2) 0.004(3)
C506 0.044(3) 0.076(4) 0.047(3) 0.005(3) 0.000(2) 0.004(3)
C507 0.087(4) 0.103(4) 0.066(3) 0.025(3) 0.001(3) 0.002(3)
C508 0.076(4) 0.094(5) 0.074(4) -0.017(4) 0.001(3) 0.012(4)
C509 0.040(2) 0.084(4) 0.032(2) 0.003(2) 0.0009(18) 0.003(2)
C510 0.044(3) 0.085(4) 0.044(3) 0.000(3) 0.001(2) -0.007(3)
C511 0.047(3) 0.104(5) 0.049(3) 0.003(3) -0.004(2) -0.012(3)
C512 0.042(3) 0.125(6) 0.048(3) 0.005(3) 0.000(2) -0.010(3)
C513 0.044(3) 0.110(5) 0.046(3) 0.009(3) 0.002(2) 0.008(3)
C514 0.042(3) 0.092(4) 0.044(3) 0.000(3) 0.002(2) 0.000(3)
C515 0.067(4) 0.098(6) 0.091(5) 0.008(4) -0.007(4) -0.027(4)
C516 0.062(3) 0.116(5) 0.098(4) 0.018(4) 0.003(3) 0.013(3)
C517 0.038(2) 0.079(4) 0.037(2) 0.001(2) 0.0065(18) -0.004(2)
C518 0.040(2) 0.082(4) 0.049(3) -0.007(3) 0.006(2) -0.002(2)
C519 0.040(3) 0.102(5) 0.061(3) -0.006(3) 0.006(2) 0.006(3)
C520 0.050(3) 0.101(5) 0.070(4) -0.010(4) 0.011(3) 0.018(3)
C521 0.052(3) 0.089(4) 0.056(3) -0.014(3) 0.010(2) 0.001(3)
C522 0.043(3) 0.085(4) 0.044(3) -0.004(3) 0.002(2) -0.001(3)
C523 0.066(3) 0.114(4) 0.098(4) -0.014(4) -0.007(3) 0.021(3)
C524 0.074(4) 0.096(5) 0.067(4) -0.020(4) 0.010(3) 0.010(4)
C525 0.042(3) 0.084(4) 0.041(3) 0.007(2) 0.005(2) 0.002(2)
C526 0.060(3) 0.090(5) 0.058(3) 0.012(3) -0.001(3) -0.014(3)
C527 0.067(4) 0.097(5) 0.076(4) 0.017(4) 0.010(3) -0.017(4)
C528 0.075(4) 0.101(5) 0.071(4) 0.036(4) 0.024(3) 0.004(4)
C529 0.057(3) 0.104(5) 0.052(3) 0.018(3) 0.010(3) 0.015(3)
C530 0.046(3) 0.092(4) 0.040(3) 0.012(3) 0.007(2) 0.007(3)
C531 0.123(5) 0.118(5) 0.119(5) 0.018(4) 0.019(4) -0.027(4)
C532 0.091(6) 0.150(9) 0.062(4) 0.039(5) 0.012(4) 0.026(5)
B500 0.035(2) 0.079(4) 0.031(2) 0.000(2) 0.0005(19) -0.004(2)
C123 0.094(3) 0.092(3) 0.081(3) 0.004(3) 0.023(3) 0.005(3)
C121 0.086(3) 0.092(3) 0.088(3) 0.014(3) 0.032(3) 0.005(3)
C128 0.080(3) 0.087(4) 0.080(3) -0.004(3) 0.002(3) 0.001(3)
C124 0.091(3) 0.091(3) 0.077(3) -0.003(3) 0.016(3) 0.005(3)
C118 0.051(3) 0.064(3) 0.073(3) 0.008(3) 0.011(2) -0.006(3)
C120 0.076(3) 0.086(3) 0.086(3) 0.009(3) 0.028(3) 0.001(3)
C319 0.066(3) 0.078(3) 0.081(3) 0.006(3) 0.023(3) -0.003(3)
C122 0.096(3) 0.092(3) 0.086(3) 0.003(3) 0.028(3) 0.003(3)
C127 0.083(3) 0.089(4) 0.077(3) -0.004(3) 0.004(2) 0.001(3)
C126 0.092(3) 0.092(3) 0.077(3) -0.007(3) 0.004(3) 0.006(3)
C125 0.089(3) 0.093(3) 0.079(3) -0.006(3) 0.010(3) 0.009(3)

loop_
_atom_type_symbol
_atom_type_description
_atom_type_scat_dispersion_real
_atom_type_scat_dispersion_imag
_atom_type_scat_source
C C 0.0181 0.0091 'International Tables Vol C Tables 4.2.6.8 and 6.1.1.4'
H H 0.0000 0.0000 'International Tables Vol C Tables 4.2.6.8 and 6.1.1.4'
B B 0.0090 0.0039 'International Tables Vol C Tables 4.2.6.8 and 6.1.1.4'
Cl Cl 0.3639 0.7018 'International Tables Vol C Tables 4.2.6.8 and 6.1.1.4'
F F 0.0727 0.0534 'International Tables Vol C Tables 4.2.6.8 and 6.1.1.4'
N N 0.0311 0.0180 'International Tables Vol C Tables 4.2.6.8 and 6.1.1.4'
O O 0.0492 0.0322 'International Tables Vol C Tables 4.2.6.8 and 6.1.1.4'
P P 0.2955 0.4335 'International Tables Vol C Tables 4.2.6.8 and 6.1.1.4'
Rh Rh 0.0927 3.6045 'International Tables Vol C Tables 4.2.6.8 and 6.1.1.4'

loop_
_exptl_crystal_face_index_h
_exptl_crystal_face_index_k
_exptl_crystal_face_index_l
_exptl_crystal_face_perp_dist
11 1 13 0.1265
-6 10 6 0.0371
9 -10 -3 0.0632
14 2 9 0.1095
16 4 2 0.1049
10 6 -12 0.1572
0 4 -17 0.1370
-14 -2 -8 0.0706
-15 -5 5 0.0977
-3 -4 17 0.1943
3 -10 -9 0.0493

loop_
_geom_angle_atom_site_label_1
_geom_angle_atom_site_label_2
_geom_angle_atom_site_label_3
_geom_angle
_geom_angle_site_symmetry_1
_geom_angle_site_symmetry_3
_geom_angle_publ_flag
P3 Rh1 P2 160.67(4) . . ?
N101 Rh1 P2 80.10(11) . . ?
N101 Rh1 P3 81.01(11) . . ?
C4 Rh1 P2 102.63(16) . . ?
C4 Rh1 P3 96.57(16) . . ?
C4 Rh1 N101 174.0(2) . . ?
O107 P2 Rh1 100.08(12) . . ?
O107 P2 C109 99.4(2) . . ?
O107 P2 C117 98.7(2) . . ?
C109 P2 Rh1 116.25(17) . . ?
C117 P2 Rh1 125.67(19) . . ?
C117 P2 C109 110.2(2) . . ?
O108 P3 Rh1 101.31(12) . . ?
O108 P3 C113 101.8(2) . . ?
O108 P3 C130 98.8(3) . . ?
C113 P3 Rh1 119.51(19) . . ?
C130 P3 Rh1 122.2(2) . . ?
C130 P3 C113 108.2(3) . . ?
C102 O107 P2 118.6(3) . . ?
C106 O108 P3 119.1(3) . . ?
C102 N101 Rh1 121.0(3) . . ?
C102 N101 C106 118.6(4) . . ?
C106 N101 Rh1 120.4(3) . . ?
O5 C4 Rh1 174.7(6) . . ?
O107 C102 C103 120.3(4) . . ?
N101 C102 O107 117.0(4) . . ?
N101 C102 C103 122.7(4) . . ?
C102 C103 C104 116.9(5) . . ?
C105 C104 C103 121.7(4) . . ?
C104 C105 C106 117.5(4) . . ?
O108 C106 C105 119.9(4) . . ?
N101 C106 O108 117.5(4) . . ?
N101 C106 C105 122.6(4) . . ?
C110 C109 P2 107.2(4) . . ?
C110 C109 C111 108.8(5) . . ?
C110 C109 C112 109.4(5) . . ?
C111 C109 P2 110.7(4) . . ?
C111 C109 C112 109.5(5) . . ?
C112 C109 P2 111.1(4) . . ?
C114 C113 P3 106.2(4) . . ?
C115 C113 P3 108.4(4) . . ?
C115 C113 C114 109.6(6) . . ?
C115 C113 C116 110.3(5) . . ?
C116 C113 P3 110.9(5) . . ?
C116 C113 C114 111.2(6) . . ?
C318 C117 P2 115.2(6) . . ?
C118 C117 P2 118.2(5) . . ?
C117 C318 C319 117.3(10) . . ?
C120 C119 C118 127.6(10) . . ?
C319 C320 C321 117.4(15) . . ?
C322 C321 C320 117.5(17) . . ?
C321 C322 C323 105.9(17) . . ?
C322 C323 C324 100.4(16) . . ?
C323 C324 C325 121.3(18) . . ?
C326 C325 C324 130.5(19) . . ?
C325 C326 C327 117.9(19) . . ?
C328 C327 C326 117.6(17) . . ?
C327 C328 C129 123.4(15) . . ?
C130 C129 C328 116.1(9) . . ?
C130 C129 C128 105.3(7) . . ?
C129 C130 P3 116.2(5) . . ?
P13 Rh11 P12 161.16(7) . . ?
N201 Rh11 P12 80.28(15) . . ?
N201 Rh11 P13 81.71(15) . . ?
C14 Rh11 P12 102.5(2) . . ?
C14 Rh11 P13 96.1(2) . . ?
C14 Rh11 N201 172.0(3) . . ?
O207 P12 Rh11 99.98(18) . . ?
O207 P12 C209 100.2(3) . . ?
O207 P12 C217 97.1(4) . . ?
C209 P12 Rh11 115.2(3) . . ?
C217 P12 Rh11 127.6(3) . . ?
C217 P12 C209 109.7(4) . . ?
O208 P13 Rh11 101.63(18) . . ?
O208 P13 C213 101.2(3) . . ?
O208 P13 C230 99.2(4) . . ?
C213 P13 Rh11 121.1(3) . . ?
C230 P13 Rh11 121.1(3) . . ?
C230 P13 C213 107.6(4) . . ?
C202 O207 P12 119.2(4) . . ?
C206 O208 P13 119.6(4) . . ?
C202 N201 Rh11 122.3(5) . . ?
C202 N201 C206 118.3(5) . . ?
C206 N201 Rh11 119.3(4) . . ?
O15 C14 Rh11 175.2(6) . . ?
O207 C202 C203 121.1(7) . . ?
N201 C202 O207 116.0(6) . . ?
N201 C202 C203 122.9(7) . . ?
C202 C203 C204 117.5(7) . . ?
C203 C204 C205 122.2(7) . . ?
C206 C205 C204 117.5(8) . . ?
O208 C206 N201 117.5(5) . . ?
O208 C206 C205 120.9(7) . . ?
C205 C206 N201 121.6(7) . . ?
C210 C209 P12 106.7(5) . . ?
C210 C209 C211 107.6(8) . . ?
C211 C209 P12 109.9(5) . . ?
C212 C209 P12 113.0(6) . . ?
C212 C209 C210 108.3(7) . . ?
C212 C209 C211 111.1(6) . . ?
C214 C213 P13 106.5(5) . . ?
C214 C213 C215 112.6(9) . . ?
C214 C213 C216 109.6(8) . . ?
C215 C213 P13 106.9(5) . . ?
C216 C213 P13 112.0(7) . . ?
C216 C213 C215 109.2(8) . . ?
C218 C217 P12 118.6(7) . . ?
C217 C218 C219 115.4(7) . . ?
C218 C219 C220 116.9(8) . . ?
C221 C220 C219 114.7(8) . . ?
C222 C221 C220 114.1(8) . . ?
C223 C222 C221 118.1(8) . . ?
C224 C223 C222 116.1(8) . . ?
C225 C224 C223 113.8(8) . . ?
C226 C225 C224 115.5(7) . . ?
C225 C226 C227 113.8(8) . . ?
C228 C227 C226 116.6(9) . . ?
C227 C228 C229 112.8(8) . . ?
C228 C229 C230 118.4(9) . . ?
C229 C230 P13 114.9(7) . . ?
Cl92 C90 Cl91 112.4(10) . . ?
C402 C401 C406 115.3(4) . . ?
C402 C401 B400 120.6(4) . . ?
C406 C401 B400 123.8(4) . . ?
C403 C402 C401 122.6(4) . . ?
C402 C403 C407 118.4(4) . . ?
C404 C403 C402 121.1(4) . . ?
C404 C403 C407 120.5(4) . . ?
C403 C404 C405 117.8(4) . . ?
C404 C405 C408 118.7(4) . . ?
C406 C405 C404 121.1(4) . . ?
C406 C405 C408 120.2(4) . . ?
C405 C406 C401 122.1(4) . . ?
F1 C407 F2 105.0(5) . . ?
F1 C407 C403 112.1(5) . . ?
F2 C407 C403 110.9(4) . . ?
F3 C407 F1 106.2(5) . . ?
F3 C407 F2 108.7(5) . . ?
F3 C407 C403 113.3(4) . . ?
F4 C408 C405 110.0(4) . . ?
F4A C408 C405 109.7(5) . . ?
F5 C408 F4 105.3(4) . . ?
F5 C408 F6 109.5(5) . . ?
F5 C408 C405 114.5(4) . . ?
F5A C408 F4A 103.1(5) . . ?
F5A C408 C405 113.7(5) . . ?
F6 C408 F4 103.5(4) . . ?
F6 C408 C405 113.2(4) . . ?
F6A C408 F4A 104.9(6) . . ?
F6A C408 F5A 108.5(6) . . ?
F6A C408 C405 115.8(5) . . ?
C410 C409 C414 115.9(4) . . ?
C410 C409 B400 120.3(4) . . ?
C414 C409 B400 123.4(4) . . ?
C411 C410 C409 122.6(4) . . ?
C410 C411 C415 119.0(4) . . ?
C412 C411 C410 120.8(4) . . ?
C412 C411 C415 120.2(4) . . ?
C413 C412 C411 117.8(4) . . ?
C412 C413 C414 121.1(4) . . ?
C412 C413 C416 120.3(4) . . ?
C414 C413 C416 118.6(4) . . ?
C409 C414 C413 121.7(4) . . ?
F7 C415 F8 104.7(5) . . ?
F7 C415 C411 112.5(5) . . ?
F8 C415 C411 111.2(4) . . ?
F9 C415 F7 107.5(5) . . ?
F9 C415 F8 107.1(5) . . ?
F9 C415 C411 113.3(5) . . ?
F10 C416 F11 106.2(5) . . ?
F10 C416 F12 107.3(4) . . ?
F10 C416 C413 113.0(4) . . ?
F10A C416 F11A 105.3(6) . . ?
F10A C416 F12A 105.7(6) . . ?
F10A C416 C413 115.0(5) . . ?
F11 C416 C413 110.9(4) . . ?
F11A C416 C413 111.5(5) . . ?
F12 C416 F11 105.9(4) . . ?
F12 C416 C413 113.0(4) . . ?
F12A C416 F11A 104.2(6) . . ?
F12A C416 C413 114.2(5) . . ?
C418 C417 B400 120.3(4) . . ?
C422 C417 C418 115.3(4) . . ?
C422 C417 B400 124.3(4) . . ?
C419 C418 C417 122.4(4) . . ?
C418 C419 C423 118.6(4) . . ?
C420 C419 C418 121.3(4) . . ?
C420 C419 C423 120.1(4) . . ?
C419 C420 C421 117.9(4) . . ?
C420 C421 C422 121.0(4) . . ?
C420 C421 C424 118.8(4) . . ?
C422 C421 C424 120.1(4) . . ?
C421 C422 C417 122.1(4) . . ?
F13 C423 F14 103.9(5) . . ?
F13 C423 C419 112.0(5) . . ?
F13A C423 F14A 106.2(6) . . ?
F13A C423 F15A 107.5(6) . . ?
F13A C423 C419 112.6(6) . . ?
F14 C423 C419 110.7(5) . . ?
F14A C423 C419 111.2(5) . . ?
F15 C423 F13 108.9(6) . . ?
F15 C423 F14 105.7(5) . . ?
F15 C423 C419 114.8(5) . . ?
F15A C423 F14A 104.3(6) . . ?
F15A C423 C419 114.4(5) . . ?
F16 C424 F18 106.2(4) . . ?
F16 C424 C421 112.0(4) . . ?
F17 C424 F16 106.9(5) . . ?
F17 C424 F18 106.4(4) . . ?
F17 C424 C421 112.5(4) . . ?
F18 C424 C421 112.4(4) . . ?
C426 C425 B400 120.9(4) . . ?
C430 C425 C426 115.3(4) . . ?
C430 C425 B400 123.3(4) . . ?
C427 C426 C425 122.3(4) . . ?
C426 C427 C431 117.6(4) . . ?
C428 C427 C426 121.2(4) . . ?
C428 C427 C431 121.1(4) . . ?
C427 C428 C429 117.7(4) . . ?
C428 C429 C430 121.1(4) . . ?
C428 C429 C432 120.2(4) . . ?
C430 C429 C432 118.6(4) . . ?
C429 C430 C425 122.4(4) . . ?
F19 C431 C427 111.3(5) . . ?
F20 C431 F19 105.6(5) . . ?
F20 C431 F21 108.1(5) . . ?
F20 C431 C427 112.6(5) . . ?
F21 C431 F19 105.8(5) . . ?
F21 C431 C427 113.0(5) . . ?
F22 C432 C429 111.7(7) . . ?
F22A C432 C429 109.9(8) . . ?
F23 C432 F22 103.2(10) . . ?
F23 C432 C429 112.0(9) . . ?
F23A C432 F22A 108.2(9) . . ?
F23A C432 F24A 106.4(13) . . ?
F23A C432 C429 113.0(9) . . ?
F24 C432 F22 103.9(8) . . ?
F24 C432 F23 109.8(11) . . ?
F24 C432 C429 115.3(7) . . ?
F24A C432 F22A 104.9(11) . . ?
F24A C432 C429 114.0(11) . . ?
C409 B400 C401 103.3(3) . . ?
C417 B400 C401 110.0(3) . . ?
C417 B400 C409 112.8(3) . . ?
C425 B400 C401 113.0(3) . . ?
C425 B400 C409 114.0(3) . . ?
C425 B400 C417 104.0(3) . . ?
C502 C501 B500 121.9(5) . . ?
C506 C501 C502 116.3(5) . . ?
C506 C501 B500 121.6(5) . . ?
C503 C502 C501 122.1(5) . . ?
C502 C503 C504 120.9(5) . . ?
C502 C503 C507 120.1(5) . . ?
C504 C503 C507 119.0(4) . . ?
C505 C504 C503 118.3(5) . . ?
C504 C505 C506 120.5(6) . . ?
C504 C505 C508 120.2(6) . . ?
C506 C505 C508 119.4(6) . . ?
C501 C506 C505 121.9(5) . . ?
F25 C507 C503 111.4(5) . . ?
F25A C507 C503 108.9(5) . . ?
F26 C507 F25 104.0(6) . . ?
F26 C507 F27 110.0(6) . . ?
F26 C507 C503 115.5(5) . . ?
F26A C507 F25A 103.8(6) . . ?
F26A C507 F27A 109.2(7) . . ?
F26A C507 C503 116.0(7) . . ?
F27 C507 F25 100.8(5) . . ?
F27 C507 C503 113.8(5) . . ?
F27A C507 F25A 102.3(6) . . ?
F27A C507 C503 115.1(6) . . ?
F28 C508 C505 112.4(6) . . ?
F29 C508 F28 103.5(8) . . ?
F29 C508 F30 108.5(7) . . ?
F29 C508 C505 114.6(7) . . ?
F30 C508 F28 104.1(8) . . ?
F30 C508 C505 112.8(7) . . ?
C510 C509 C514 115.7(5) . . ?
C510 C509 B500 121.7(5) . . ?
C514 C509 B500 122.5(5) . . ?
C511 C510 C509 123.0(6) . . ?
C510 C511 C515 118.8(6) . . ?
C512 C511 C510 120.3(7) . . ?
C512 C511 C515 120.9(6) . . ?
C511 C512 C513 118.4(6) . . ?
C512 C513 C514 120.4(6) . . ?
C512 C513 C516 119.4(5) . . ?
C514 C513 C516 120.2(6) . . ?
C513 C514 C509 122.1(6) . . ?
F31 C515 F32 107.7(9) . . ?
F31 C515 F33 106.6(7) . . ?
F31 C515 C511 113.6(6) . . ?
F32 C515 F33 102.6(7) . . ?
F32 C515 C511 112.0(7) . . ?
F33 C515 C511 113.5(7) . . ?
F34 C516 C513 113.7(6) . . ?
F34A C516 C513 112.4(6) . . ?
F35 C516 F34 104.0(6) . . ?
F35 C516 F36 105.1(6) . . ?
F35 C516 C513 115.4(6) . . ?
F35A C516 F34A 104.3(6) . . ?
F35A C516 F36A 105.6(7) . . ?
F35A C516 C513 115.9(5) . . ?
F36 C516 F34 103.9(7) . . ?
F36 C516 C513 113.5(6) . . ?
F36A C516 F34A 103.9(6) . . ?
F36A C516 C513 113.6(6) . . ?
C518 C517 C522 115.0(5) . . ?
C518 C517 B500 122.6(5) . . ?
C522 C517 B500 122.2(4) . . ?
C519 C518 C517 122.3(5) . . ?
C518 C519 C523 119.4(5) . . ?
C520 C519 C518 121.6(5) . . ?
C520 C519 C523 119.1(5) . . ?
C519 C520 C521 117.8(6) . . ?
C520 C521 C522 120.9(6) . . ?
C520 C521 C524 119.6(6) . . ?
C522 C521 C524 119.5(6) . . ?
C521 C522 C517 122.4(5) . . ?
F37 C523 F38 105.6(6) . . ?
F37 C523 F39 109.2(6) . . ?
F37 C523 C519 113.6(5) . . ?
F37A C523 F38A 105.5(6) . . ?
F37A C523 C519 112.8(6) . . ?
F38 C523 C519 109.6(6) . . ?
F38A C523 C519 110.7(6) . . ?
F39 C523 F38 105.5(6) . . ?
F39 C523 C519 112.7(6) . . ?
F39A C523 F37A 107.2(6) . . ?
F39A C523 F38A 107.2(6) . . ?
F39A C523 C519 113.1(6) . . ?
F40 C524 F42 103.9(7) . . ?
F40 C524 C521 112.2(5) . . ?
F41 C524 F40 110.1(8) . . ?
F41 C524 F42 105.1(6) . . ?
F41 C524 C521 113.9(6) . . ?
F42 C524 C521 111.0(7) . . ?
C526 C525 B500 122.2(5) . . ?
C530 C525 C526 114.9(6) . . ?
C530 C525 B500 122.7(5) . . ?
C527 C526 C525 122.2(6) . . ?
C526 C527 C531 119.3(6) . . ?
C528 C527 C526 120.6(7) . . ?
C528 C527 C531 120.0(6) . . ?
C529 C528 C527 118.3(6) . . ?
C528 C529 C530 120.7(6) . . ?
C528 C529 C532 119.4(7) . . ?
C530 C529 C532 119.8(7) . . ?
C525 C530 C529 123.1(6) . . ?
F43 C531 C527 112.2(7) . . ?
F43A C531 F44A 104.5(7) . . ?
F43A C531 C527 112.2(7) . . ?
F44 C531 F43 104.2(7) . . ?
F44 C531 C527 112.3(7) . . ?
F44A C531 C527 111.1(7) . . ?
F45 C531 F43 106.2(7) . . ?
F45 C531 F44 106.6(7) . . ?
F45 C531 C527 114.5(7) . . ?
F45A C531 F43A 107.0(8) . . ?
F45A C531 F44A 105.8(8) . . ?
F45A C531 C527 115.6(7) . . ?
F46 C532 F48 104.8(10) . . ?
F46 C532 C529 112.1(8) . . ?
F47 C532 F46 105.8(8) . . ?
F47 C532 F48 104.6(8) . . ?
F47 C532 C529 116.5(10) . . ?
F48 C532 C529 112.1(6) . . ?
C501 B500 C509 103.9(4) . . ?
C501 B500 C517 112.5(4) . . ?
C517 B500 C509 110.6(5) . . ?
C525 B500 C501 111.9(5) . . ?
C525 B500 C509 112.4(4) . . ?
C525 B500 C517 105.7(4) . . ?
C122 C123 C124 124.7(12) . . ?
C122 C121 C120 139.4(13) . . ?
C127 C128 C129 114.8(10) . . ?
C123 C124 C125 113.3(12) . . ?
C119 C118 C117 112.9(7) . . ?
C119 C120 C121 109.2(11) . . ?
C320 C319 C318 132.7(15) . . ?
C123 C122 C121 141.3(12) . . ?
C128 C127 C126 115.6(12) . . ?
C127 C126 C125 116.6(13) . . ?
C124 C125 C126 106.6(11) . . ?

loop_
_geom_bond_atom_site_label_1
_geom_bond_atom_site_label_2
_geom_bond_distance
_geom_bond_site_symmetry_2
_geom_bond_publ_flag
Rh1 P2 2.2911(12) . ?
Rh1 P3 2.2561(12) . ?
Rh1 N101 2.051(3) . ?
Rh1 C4 1.844(5) . ?
P2 O107 1.677(3) . ?
P2 C109 1.843(5) . ?
P2 C117 1.816(5) . ?
P3 O108 1.674(3) . ?
P3 C113 1.841(6) . ?
P3 C130 1.802(6) . ?
O5 C4 1.141(7) . ?
O107 C102 1.353(5) . ?
O108 C106 1.349(6) . ?
N101 C102 1.346(6) . ?
N101 C106 1.348(6) . ?
C102 C103 1.380(7) . ?
C103 C104 1.387(8) . ?
C104 C105 1.369(8) . ?
C105 C106 1.376(6) . ?
C109 C110 1.522(7) . ?
C109 C111 1.524(8) . ?
C109 C112 1.537(7) . ?
C113 C114 1.540(10) . ?
C113 C115 1.515(7) . ?
C113 C116 1.523(8) . ?
C117 C318 1.503(7) . ?
C117 C118 1.515(6) . ?
C318 C319 1.508(7) . ?
C119 C118 1.494(7) . ?
C119 C120 1.486(7) . ?
C320 C321 1.496(7) . ?
C320 C319 1.493(7) . ?
C321 C322 1.478(7) . ?
C322 C323 1.497(7) . ?
C323 C324 1.502(8) . ?
C324 C325 1.511(7) . ?
C325 C326 1.502(7) . ?
C326 C327 1.503(7) . ?
C327 C328 1.495(7) . ?
C328 C129 1.510(7) . ?
C129 C130 1.503(6) . ?
C129 C128 1.505(7) . ?
Rh11 P12 2.2880(15) . ?
Rh11 P13 2.2496(16) . ?
Rh11 N201 2.034(4) . ?
Rh11 C14 1.846(6) . ?
P12 O207 1.684(5) . ?
P12 C209 1.840(7) . ?
P12 C217 1.824(9) . ?
P13 O208 1.664(5) . ?
P13 C213 1.839(8) . ?
P13 C230 1.821(9) . ?
O15 C14 1.147(8) . ?
O207 C202 1.356(9) . ?
O208 C206 1.335(9) . ?
N201 C202 1.344(8) . ?
N201 C206 1.385(9) . ?
C202 C203 1.369(10) . ?
C203 C204 1.374(13) . ?
C204 C205 1.379(12) . ?
C205 C206 1.372(9) . ?
C209 C210 1.533(13) . ?
C209 C211 1.541(10) . ?
C209 C212 1.518(10) . ?
C213 C214 1.498(12) . ?
C213 C215 1.521(11) . ?
C213 C216 1.501(12) . ?
C217 C218 1.508(7) . ?
C218 C219 1.508(7) . ?
C219 C220 1.514(7) . ?
C220 C221 1.510(7) . ?
C221 C222 1.505(7) . ?
C222 C223 1.504(7) . ?
C223 C224 1.504(7) . ?
C224 C225 1.503(7) . ?
C225 C226 1.501(7) . ?
C226 C227 1.504(7) . ?
C227 C228 1.495(7) . ?
C228 C229 1.512(7) . ?
C229 C230 1.515(7) . ?
Cl91 C90 1.738(11) . ?
Cl92 C90 1.711(11) . ?
F1 C407 1.339(8) . ?
F2 C407 1.350(7) . ?
F3 C407 1.315(6) . ?
F4 C408 1.366(5) . ?
F4A C408 1.371(6) . ?
F5 C408 1.300(5) . ?
F5A C408 1.323(6) . ?
F6 C408 1.324(5) . ?
F6A C408 1.304(6) . ?
F7 C415 1.330(8) . ?
F8 C415 1.340(7) . ?
F9 C415 1.320(6) . ?
F10 C416 1.306(5) . ?
F10A C416 1.309(6) . ?
F11 C416 1.328(5) . ?
F11A C416 1.336(6) . ?
F12 C416 1.318(5) . ?
F12A C416 1.320(6) . ?
F13 C423 1.327(7) . ?
F13A C423 1.312(7) . ?
F14 C423 1.345(6) . ?
F14A C423 1.341(6) . ?
F15 C423 1.298(6) . ?
F15A C423 1.313(7) . ?
F16 C424 1.329(6) . ?
F17 C424 1.319(6) . ?
F18 C424 1.337(6) . ?
F19 C431 1.344(7) . ?
F20 C431 1.326(7) . ?
F21 C431 1.332(6) . ?
F22 C432 1.377(15) . ?
F22A C432 1.376(14) . ?
F23 C432 1.338(19) . ?
F23A C432 1.278(18) . ?
F24 C432 1.305(13) . ?
F24A C432 1.30(2) . ?
C401 C402 1.402(6) . ?
C401 C406 1.403(6) . ?
C401 B400 1.646(6) . ?
C402 C403 1.386(6) . ?
C403 C404 1.377(7) . ?
C403 C407 1.509(7) . ?
C404 C405 1.390(6) . ?
C405 C406 1.388(6) . ?
C405 C408 1.500(6) . ?
C409 C410 1.393(6) . ?
C409 C414 1.394(6) . ?
C409 B400 1.646(6) . ?
C410 C411 1.384(6) . ?
C411 C412 1.383(7) . ?
C411 C415 1.503(7) . ?
C412 C413 1.380(6) . ?
C413 C414 1.399(6) . ?
C413 C416 1.500(6) . ?
C417 C418 1.403(6) . ?
C417 C422 1.398(6) . ?
C417 B400 1.642(6) . ?
C418 C419 1.384(6) . ?
C419 C420 1.374(7) . ?
C419 C423 1.509(8) . ?
C420 C421 1.382(7) . ?
C421 C422 1.394(6) . ?
C421 C424 1.503(6) . ?
C425 C426 1.405(6) . ?
C425 C430 1.404(6) . ?
C425 B400 1.636(6) . ?
C426 C427 1.394(6) . ?
C427 C428 1.383(7) . ?
C427 C431 1.501(7) . ?
C428 C429 1.385(7) . ?
C429 C430 1.393(6) . ?
C429 C432 1.500(7) . ?
F25 C507 1.366(6) . ?
F25A C507 1.377(7) . ?
F26 C507 1.296(6) . ?
F26A C507 1.297(7) . ?
F27 C507 1.328(6) . ?
F27A C507 1.310(7) . ?
F28 C508 1.301(10) . ?
F29 C508 1.281(9) . ?
F30 C508 1.292(9) . ?
F31 C515 1.290(10) . ?
F32 C515 1.324(11) . ?
F33 C515 1.336(8) . ?
F34 C516 1.324(7) . ?
F34A C516 1.324(7) . ?
F35 C516 1.302(7) . ?
F35A C516 1.305(7) . ?
F36 C516 1.309(7) . ?
F36A C516 1.308(7) . ?
F37 C523 1.311(7) . ?
F37A C523 1.318(7) . ?
F38 C523 1.343(7) . ?
F38A C523 1.337(7) . ?
F39 C523 1.315(7) . ?
F39A C523 1.313(7) . ?
F40 C524 1.316(9) . ?
F41 C524 1.289(9) . ?
F42 C524 1.336(9) . ?
F43 C531 1.356(8) . ?
F43A C531 1.347(8) . ?
F44 C531 1.351(8) . ?
F44A C531 1.358(8) . ?
F45 C531 1.324(8) . ?
F45A C531 1.324(8) . ?
F46 C532 1.310(13) . ?
F47 C532 1.288(11) . ?
F48 C532 1.323(10) . ?
C501 C502 1.397(8) . ?
C501 C506 1.393(8) . ?
C501 B500 1.640(7) . ?
C502 C503 1.381(7) . ?
C503 C504 1.393(8) . ?
C503 C507 1.489(9) . ?
C504 C505 1.380(9) . ?
C505 C506 1.402(8) . ?
C505 C508 1.494(10) . ?
C509 C510 1.390(9) . ?
C509 C514 1.399(8) . ?
C509 B500 1.654(7) . ?
C510 C511 1.387(8) . ?
C511 C512 1.378(10) . ?
C511 C515 1.494(11) . ?
C512 C513 1.391(10) . ?
C513 C514 1.392(8) . ?
C513 C516 1.476(10) . ?
C517 C518 1.402(7) . ?
C517 C522 1.408(8) . ?
C517 B500 1.649(8) . ?
C518 C519 1.382(8) . ?
C519 C520 1.377(9) . ?
C519 C523 1.502(9) . ?
C520 C521 1.384(9) . ?
C521 C522 1.386(9) . ?
C521 C524 1.506(9) . ?
C525 C526 1.413(9) . ?
C525 C530 1.385(7) . ?
C525 B500 1.639(8) . ?
C526 C527 1.389(9) . ?
C527 C528 1.384(10) . ?
C527 C531 1.498(13) . ?
C528 C529 1.373(11) . ?
C529 C530 1.389(9) . ?
C529 C532 1.476(10) . ?
C123 C124 1.492(7) . ?
C123 C122 1.491(7) . ?
C121 C120 1.494(7) . ?
C121 C122 1.493(7) . ?
C128 C127 1.489(7) . ?
C124 C125 1.502(7) . ?
C127 C126 1.502(7) . ?
C126 C125 1.506(7) . ?

loop_
_exptl_oxdiff_crystal_face_indexfrac_h
_exptl_oxdiff_crystal_face_indexfrac_k
_exptl_oxdiff_crystal_face_indexfrac_l
_exptl_oxdiff_crystal_face_x
_exptl_oxdiff_crystal_face_y
_exptl_oxdiff_crystal_face_z
10.9407 0.8224 13.1446 0.0106 0.0536 0.9985
-6.3335 10.4582 5.7238 0.3501 0.9367 -0.0013
8.5685 -10.1663 -2.8874 -0.3439 -0.9148 0.2118
13.9496 1.8972 9.2399 0.2562 -0.0865 0.9627
15.9413 4.0947 1.6110 0.6397 -0.2320 0.7328
10.2729 5.5341 -12.4096 0.9335 -0.3496 -0.0799
0.0459 3.6994 -17.1224 0.6657 -0.2555 -0.7011
-14.4609 -2.2645 -8.1956 -0.3192 0.1103 -0.9412
-15.0955 -5.1777 4.5135 -0.8398 0.3096 -0.4460
-2.5936 -4.3233 16.7233 -0.7624 0.2905 0.5782
2.9681 -10.1650 -8.9523 -0.3393 -0.9008 -0.2708
